data_7109611
loop_
_publ_author_name
'George F. S. Whitehead'
'Bryony Cross'
'Laura Carthy'
'Victoria A. Milway'
'Harapriya Rath'
'Antonio Fernandez'
'Sarah L. Heath'
'Christopher A. Muryn'
'Robin G. Pritchard'
'Simon J. Teat'
'Grigore A. Timco'
'Richard E. P. Winpenny'

_publ_section_title
;
 Rings and threads as linkers in metal-organic frameworks and
 poly-rotaxanes
;
_journal_name_full Chem.Commun.
_journal_page_first 7195
_journal_paper_doi 10.1039/c3cc42300j
_journal_volume 49
_journal_year 2013
_chemical_formula_sum 'C108 H184 Cr7 Cu2 F8 N3 Ni O40'
_chemical_formula_weight 2866.38
_space_group_IT_number 14
_symmetry_cell_setting monoclinic
_symmetry_space_group_name_Hall '-P 2yn'
_symmetry_space_group_name_H-M 'P 1 21/n 1'
_atom_sites_solution_hydrogens geom
_atom_sites_solution_primary direct
_atom_sites_solution_secondary difmap
_audit_conform_dict_location ftp://ftp.iucr.org/pub/cif_core.dic
_audit_conform_dict_name cif_core.dic
_audit_conform_dict_version 2.4
_audit_creation_date 2012-07-02
_audit_creation_method 'WinGX routine CIF_UPDATE'
_audit_update_record
;
2012-07-03 
;
_cell_angle_alpha 90
_cell_angle_beta 111.244(2)
_cell_angle_gamma 90
_cell_formula_units_Z 4
_cell_length_a 30.6539(11)
_cell_length_b 16.5114(5)
_cell_length_c 35.9700(11)
_cell_measurement_temperature 150(2)
_cell_volume 16968.7(10)
_computing_structure_refinement 'SHELXL-97 (Sheldrick, 1997)'
_computing_structure_solution 'SHELXS-97 (Sheldrick, 1990)'
_diffrn_ambient_temperature 150(2)
_diffrn_measured_fraction_theta_full 0.991
_diffrn_measured_fraction_theta_max 0.991
_diffrn_measurement_device_type 'Bruker APEX II CCD diffractometer'
_diffrn_measurement_method '\w rotation with narrow frames'
_diffrn_radiation_monochromator 'silicon 111'
_diffrn_radiation_source 'Advanced Light Source station 11.3.1'
_diffrn_radiation_type synchrotron
_diffrn_radiation_wavelength 0.7749
_diffrn_reflns_av_R_equivalents 0.07
_diffrn_reflns_av_unetI/netI 0.0541
_diffrn_reflns_limit_h_max 26
_diffrn_reflns_limit_h_min -26
_diffrn_reflns_limit_k_max 14
_diffrn_reflns_limit_k_min -13
_diffrn_reflns_limit_l_max 30
_diffrn_reflns_limit_l_min -31
_diffrn_reflns_number 69241
_diffrn_reflns_theta_full 19.65
_diffrn_reflns_theta_max 19.65
_diffrn_reflns_theta_min 0.82
_exptl_absorpt_coefficient_mu 0.842
_exptl_absorpt_correction_T_max 0.9752
_exptl_absorpt_correction_T_min 0.8496
_exptl_absorpt_correction_type multi-scan
_exptl_crystal_colour Green
_exptl_crystal_density_diffrn 1.122
_exptl_crystal_density_method 'not measured'
_exptl_crystal_description Needle
_exptl_crystal_F_000 5996.0
_exptl_crystal_size_max 0.2
_exptl_crystal_size_mid 0.08
_exptl_crystal_size_min 0.03
_refine_diff_density_max 1.16
_refine_diff_density_min -0.951
_refine_diff_density_rms 0.287
_refine_ls_extinction_method none
_refine_ls_goodness_of_fit_ref 1.531
_refine_ls_hydrogen_treatment constr
_refine_ls_matrix_type full
_refine_ls_number_parameters 1522
_refine_ls_number_reflns 11511
_refine_ls_number_restraints 3009
_refine_ls_restrained_S_all 1.452
_refine_ls_R_factor_all 0.1575
_refine_ls_R_factor_gt 0.119
_refine_ls_shift/su_max 0.177
_refine_ls_shift/su_mean 0.005
_refine_ls_structure_factor_coef Fsqd
_refine_ls_weighting_details 'calc w=1/[\s^2^(Fo^2^)+(0.2000P)^2^+0.0000P] where P=(Fo^2^+2Fc^2^)/3'
_refine_ls_weighting_scheme calc
_refine_ls_wR_factor_gt 0.3452
_refine_ls_wR_factor_ref 0.372
_reflns_number_gt 8137
_reflns_number_total 11622
_reflns_threshold_expression >2sigma(I)
_cod_data_source_file c3cc42300j.txt
_cod_data_source_block gt357a_07
_cod_original_cell_volume 16968.6(10)
_cod_original_sg_symbol_H-M P21/n
_cod_database_code 7109611

loop_
_symmetry_equiv_pos_as_xyz
'x, y, z'
'-x+1/2, y+1/2, -z+1/2'
'-x, -y, -z'
'x-1/2, -y-1/2, z-1/2'

loop_
_atom_site_label
_atom_site_type_symbol
_atom_site_fract_x
_atom_site_fract_y
_atom_site_fract_z
_atom_site_U_iso_or_equiv
_atom_site_adp_type
_atom_site_occupancy
_atom_site_symmetry_multiplicity
_atom_site_calc_flag
_atom_site_refinement_flags
Cr1 Cr 0.57348(3) 0.11087(5) 0.25224(3) 0.0837(3) Uani 1 1 d .
Cr2 Cr 0.66384(3) 0.23350(5) 0.30599(3) 0.0806(3) Uani 1 1 d .
Cr3 Cr 0.67177(3) 0.42088(6) 0.34605(3) 0.0945(4) Uani 1 1 d .
Cr4 Cr 0.59412(4) 0.55558(6) 0.35287(4) 0.1149(4) Uani 1 1 d .
Cr5 Cr 0.47860(4) 0.57871(6) 0.30392(3) 0.1121(5) Uani 1 1 d .
Cr6 Cr 0.38797(4) 0.46073(8) 0.25033(4) 0.1178(5) Uani 1 1 d .
Cr7 Cr 0.37743(4) 0.27043(9) 0.20856(3) 0.1182(5) Uani 1 1 d .
Ni1 Ni 0.45501(3) 0.12387(5) 0.20880(2) 0.0969(3) Uani 1 1 d .
F1 F 0.60089(10) 0.19812(15) 0.29032(8) 0.0737(10) Uani 1 1 d .
F2 F 0.64191(10) 0.34244(16) 0.30578(9) 0.0813(11) Uani 1 1 d .
F3 F 0.61235(10) 0.44715(16) 0.34815(9) 0.0924(11) Uani 1 1 d .
F4 F 0.53822(11) 0.53399(17) 0.30855(9) 0.0982(11) Uani 1 1 d .
F5 F 0.44915(10) 0.4729(2) 0.28935(9) 0.0962(12) Uani 1 1 d .
F6 F 0.41087(12) 0.3717(2) 0.22749(10) 0.1086(13) Uani 1 1 d .
F7 F 0.43452(10) 0.2200(2) 0.23445(9) 0.0931(12) Uani 1 1 d .
F8 F 0.52022(10) 0.17626(18) 0.22939(8) 0.0822(11) Uani 1 1 d .
O1 O 0.62959(13) 0.04346(19) 0.27920(11) 0.0930(13) Uani 1 1 d U
O2 O 0.68752(15) 0.1241(2) 0.30763(15) 0.1092(18) Uani 1 1 d U
O3 O 0.60295(13) 0.1591(2) 0.21632(10) 0.0878(13) Uani 1 1 d U
O4 O 0.65764(12) 0.2435(2) 0.25033(11) 0.0855(13) Uani 1 1 d U
O5 O 0.72812(13) 0.2720(2) 0.32069(12) 0.1004(15) Uani 1 1 d U
O6 O 0.73293(14) 0.3928(2) 0.34485(15) 0.1183(17) Uani 1 1 d U
O7 O 0.67058(17) 0.2200(2) 0.36064(13) 0.1079(18) Uani 1 1 d U
O8 O 0.68029(15) 0.3412(3) 0.38872(12) 0.1115(16) Uani 1 1 d U
O9 O 0.70302(15) 0.5021(3) 0.38578(15) 0.1287(18) Uani 1 1 d U
O10 O 0.65189(18) 0.5746(3) 0.39857(18) 0.177(2) Uani 1 1 d U
O11 O 0.66377(13) 0.4999(2) 0.30357(12) 0.1056(14) Uani 1 1 d U
O12 O 0.62219(15) 0.5958(3) 0.31721(16) 0.1700(17) Uani 1 1 d U
O13 O 0.57841(17) 0.6682(3) 0.36110(15) 0.1306(19) Uani 1 1 d U
O14 O 0.5077(2) 0.6869(2) 0.31696(18) 0.158(3) Uani 1 1 d U
O15 O 0.56289(15) 0.5212(3) 0.38871(13) 0.1184(17) Uani 1 1 d U
O16 O 0.49231(15) 0.5569(4) 0.35991(14) 0.138(2) Uani 1 1 d U
O17 O 0.4227(2) 0.6361(3) 0.29944(17) 0.171(2) Uani 1 1 d U
O18 O 0.36353(17) 0.5483(3) 0.27278(18) 0.169(2) Uani 1 1 d U
O19 O 0.4657(2) 0.6030(3) 0.24825(14) 0.131(2) Uani 1 1 d U
O20 O 0.40224(17) 0.5352(3) 0.21404(14) 0.1309(19) Uani 1 1 d U
O21 O 0.3280(2) 0.4526(4) 0.21084(19) 0.167(3) Uani 1 1 d U
O22 O 0.31913(18) 0.3273(4) 0.18234(16) 0.152(2) Uani 1 1 d U
O23 O 0.37320(15) 0.3884(3) 0.28572(14) 0.1333(17) Uani 1 1 d U
O24 O 0.36305(15) 0.2654(3) 0.25795(13) 0.1364(18) Uani 1 1 d U
O25 O 0.34309(18) 0.1715(4) 0.19190(18) 0.174(2) Uani 1 1 d U
O26 O 0.39327(17) 0.0722(3) 0.19313(13) 0.1210(18) Uani 1 1 d U
O27 O 0.39142(17) 0.2857(3) 0.16037(13) 0.125(2) Uani 1 1 d U
O28 O 0.44372(15) 0.1895(3) 0.15896(12) 0.1040(16) Uani 1 1 d U
O29 O 0.47514(16) 0.0337(2) 0.18234(11) 0.1088(16) Uani 1 1 d U
O30 O 0.55287(15) 0.0215(3) 0.21608(12) 0.1185(16) Uani 1 1 d U
O31 O 0.47077(14) 0.0679(2) 0.26232(10) 0.0921(14) Uani 1 1 d U
O32 O 0.54821(14) 0.0682(2) 0.29073(11) 0.0925(14) Uani 1 1 d U
C1 C 0.67012(19) 0.0571(3) 0.29747(16) 0.094(2) Uani 1 1 d DU
C2 C 0.70358(17) -0.0151(3) 0.31320(14) 0.136(3) Uani 1 1 d DU
C3 C 0.6801(2) -0.0937(3) 0.29469(19) 0.206(5) Uani 1 1 d DU
H3A H 0.7017 -0.139 0.3055 0.31 Uiso 1 1 calc R
H3B H 0.6716 -0.0913 0.2657 0.31 Uiso 1 1 calc R
H3C H 0.6518 -0.1017 0.3009 0.31 Uiso 1 1 calc R
C4 C 0.74717(14) -0.0053(4) 0.30408(17) 0.222(4) Uani 1 1 d DU
H4A H 0.7679 -0.0515 0.3148 0.333 Uiso 1 1 calc R
H4B H 0.7631 0.0448 0.3163 0.333 Uiso 1 1 calc R
H4C H 0.739 -0.0026 0.2751 0.333 Uiso 1 1 calc R
C5 C 0.7167(3) -0.0227(5) 0.35795(13) 0.269(5) Uani 1 1 d DU
H5A H 0.7378 -0.0689 0.3678 0.404 Uiso 1 1 calc R
H5B H 0.6883 -0.0312 0.364 0.404 Uiso 1 1 calc R
H5C H 0.7323 0.0269 0.371 0.404 Uiso 1 1 calc R
C6 C 0.6329(2) 0.2093(3) 0.21804(16) 0.0713(18) Uani 1 1 d U
C7 C 0.64347(15) 0.2261(2) 0.18194(15) 0.0899(19) Uani 1 1 d DU
C8 C 0.67565(19) 0.2990(3) 0.1872(2) 0.127(3) Uani 1 1 d DU
H8A H 0.6817 0.3079 0.1626 0.191 Uiso 1 1 calc R
H8B H 0.7053 0.2888 0.2092 0.191 Uiso 1 1 calc R
H8C H 0.6607 0.3471 0.1932 0.191 Uiso 1 1 calc R
C9 C 0.6666(2) 0.1502(3) 0.17399(19) 0.134(3) Uani 1 1 d DU
H9A H 0.6737 0.1577 0.1497 0.202 Uiso 1 1 calc R
H9B H 0.6454 0.1041 0.1705 0.202 Uiso 1 1 calc R
H9C H 0.6957 0.1399 0.1966 0.202 Uiso 1 1 calc R
C10 C 0.59799(18) 0.2425(5) 0.14775(17) 0.129(3) Uani 1 1 d DU
H10A H 0.6044 0.2524 0.1234 0.193 Uiso 1 1 calc R
H10B H 0.5828 0.2901 0.1539 0.193 Uiso 1 1 calc R
H10C H 0.5773 0.1954 0.1438 0.193 Uiso 1 1 calc R
C11 C 0.7506(2) 0.3356(4) 0.3351(2) 0.102(2) Uani 1 1 d U
C12 C 0.8010(2) 0.3440(3) 0.33914(13) 0.130(3) Uani 1 1 d DU
C13 C 0.8047(3) 0.4234(3) 0.3199(2) 0.229(4) Uani 1 1 d DU
H13A H 0.837 0.4314 0.3215 0.344 Uiso 1 1 calc R
H13B H 0.7957 0.4676 0.3339 0.344 Uiso 1 1 calc R
H13C H 0.7837 0.4228 0.2919 0.344 Uiso 1 1 calc R
C14 C 0.8287(3) 0.3451(7) 0.38295(16) 0.238(5) Uani 1 1 d DU
H14A H 0.8621 0.3511 0.3874 0.356 Uiso 1 1 calc R
H14B H 0.8238 0.2942 0.3949 0.356 Uiso 1 1 calc R
H14C H 0.8185 0.3906 0.3953 0.356 Uiso 1 1 calc R
C15 C 0.8153(2) 0.2781(4) 0.3178(2) 0.198(3) Uani 1 1 d DU
H15A H 0.848 0.2861 0.3204 0.297 Uiso 1 1 calc R
H15B H 0.7952 0.279 0.2895 0.297 Uiso 1 1 calc R
H15C H 0.8121 0.2257 0.3294 0.297 Uiso 1 1 calc R
C16 C 0.6787(2) 0.2635(4) 0.38947(19) 0.101(2) Uani 1 1 d U
C17 C 0.69143(16) 0.2289(3) 0.43118(17) 0.140(3) Uani 1 1 d DU
C18 C 0.74214(18) 0.2036(6) 0.4441(3) 0.231(5) Uani 1 1 d DU
H18A H 0.7521 0.1798 0.4709 0.346 Uiso 1 1 calc R
H18B H 0.7615 0.2511 0.4446 0.346 Uiso 1 1 calc R
H18C H 0.7457 0.1636 0.4253 0.346 Uiso 1 1 calc R
C19 C 0.6849(3) 0.2888(4) 0.46062(18) 0.190(4) Uani 1 1 d DU
H19A H 0.6934 0.263 0.4869 0.285 Uiso 1 1 calc R
H19B H 0.652 0.3059 0.4514 0.285 Uiso 1 1 calc R
H19C H 0.7049 0.3361 0.4626 0.285 Uiso 1 1 calc R
C20 C 0.6619(2) 0.1540(3) 0.4285(2) 0.164(3) Uani 1 1 d DU
H20A H 0.6698 0.1303 0.4552 0.247 Uiso 1 1 calc R
H20B H 0.668 0.1144 0.4107 0.247 Uiso 1 1 calc R
H20C H 0.6286 0.1689 0.418 0.247 Uiso 1 1 calc R
C21 C 0.6912(3) 0.5579(5) 0.4024(3) 0.156(3) Uani 1 1 d U
C22 C 0.73017(18) 0.5939(3) 0.43805(16) 0.230(4) Uani 1 1 d DU
C23 C 0.7652(3) 0.5367(5) 0.4661(3) 0.359(6) Uani 1 1 d DU
H23A H 0.7881 0.5676 0.4876 0.538 Uiso 1 1 calc R
H23B H 0.7814 0.5068 0.4514 0.538 Uiso 1 1 calc R
H23C H 0.7489 0.4984 0.4773 0.538 Uiso 1 1 calc R
C24 C 0.7552(3) 0.6431(6) 0.4162(2) 0.369(5) Uani 1 1 d DU
H24A H 0.7816 0.6719 0.4357 0.554 Uiso 1 1 calc R
H24B H 0.7334 0.6824 0.3987 0.554 Uiso 1 1 calc R
H24C H 0.7667 0.6069 0.4003 0.554 Uiso 1 1 calc R
C25 C 0.7104(3) 0.6481(5) 0.4616(2) 0.332(5) Uani 1 1 d DU
H25A H 0.7361 0.6713 0.4842 0.498 Uiso 1 1 calc R
H25B H 0.6899 0.6165 0.4716 0.498 Uiso 1 1 calc R
H25C H 0.6924 0.6919 0.4444 0.498 Uiso 1 1 calc R
C26 C 0.6451(2) 0.5655(3) 0.2962(2) 0.126(2) Uani 1 1 d U
C27 C 0.65614(16) 0.6190(3) 0.26777(16) 0.138(2) Uani 1 1 d DU
C28 C 0.6702(2) 0.5697(4) 0.23905(18) 0.222(3) Uani 1 1 d DU
H28A H 0.677 0.6058 0.2202 0.333 Uiso 1 1 calc R
H28B H 0.6445 0.5331 0.2244 0.333 Uiso 1 1 calc R
H28C H 0.6981 0.538 0.2537 0.333 Uiso 1 1 calc R
C29 C 0.6947(2) 0.6751(4) 0.2914(2) 0.240(4) Uani 1 1 d DU
H29A H 0.7026 0.7113 0.2732 0.36 Uiso 1 1 calc R
H29B H 0.7223 0.6434 0.3069 0.36 Uiso 1 1 calc R
H29C H 0.6843 0.7072 0.3096 0.36 Uiso 1 1 calc R
C30 C 0.6129(2) 0.6659(5) 0.2436(3) 0.243(5) Uani 1 1 d DU
H30A H 0.62 0.701 0.2246 0.365 Uiso 1 1 calc R
H30B H 0.6026 0.6991 0.2615 0.365 Uiso 1 1 calc R
H30C H 0.5879 0.628 0.2291 0.365 Uiso 1 1 calc R
C31 C 0.5445(3) 0.7123(4) 0.3362(2) 0.122(3) Uani 1 1 d U
C32 C 0.55435(16) 0.8031(3) 0.34931(13) 0.137(2) Uani 1 1 d DU
C33 C 0.6039(2) 0.8199(4) 0.3770(2) 0.194(4) Uani 1 1 d DU
H33A H 0.6093 0.7943 0.4029 0.29 Uiso 1 1 calc R
H33B H 0.6085 0.8785 0.3806 0.29 Uiso 1 1 calc R
H33C H 0.6259 0.7979 0.3655 0.29 Uiso 1 1 calc R
C34 C 0.5434(3) 0.8427(4) 0.30978(14) 0.175(3) Uani 1 1 d DU
H34A H 0.5107 0.8317 0.293 0.263 Uiso 1 1 calc R
H34B H 0.5641 0.8213 0.2968 0.263 Uiso 1 1 calc R
H34C H 0.548 0.9013 0.3135 0.263 Uiso 1 1 calc R
C35 C 0.52126(18) 0.8256(4) 0.37006(16) 0.178(3) Uani 1 1 d DU
H35A H 0.5307 0.798 0.3959 0.267 Uiso 1 1 calc R
H35B H 0.4894 0.8092 0.3536 0.267 Uiso 1 1 calc R
H35C H 0.5222 0.8844 0.3742 0.267 Uiso 1 1 calc R
C36 C 0.5247(2) 0.5316(4) 0.38941(19) 0.103(2) Uani 1 1 d U
C37 C 0.51619(17) 0.5203(3) 0.42782(17) 0.140(2) Uani 1 1 d DU
C38 C 0.5491(3) 0.4586(4) 0.4544(2) 0.227(4) Uani 1 1 d DU
H38A H 0.5815 0.4758 0.4603 0.34 Uiso 1 1 calc R
H38B H 0.5439 0.4059 0.4409 0.34 Uiso 1 1 calc R
H38C H 0.5433 0.4539 0.4794 0.34 Uiso 1 1 calc R
C39 C 0.5291(3) 0.6006(3) 0.4491(2) 0.216(4) Uani 1 1 d DU
H39A H 0.5616 0.6137 0.4531 0.323 Uiso 1 1 calc R
H39B H 0.5254 0.5972 0.475 0.323 Uiso 1 1 calc R
H39C H 0.5084 0.643 0.433 0.323 Uiso 1 1 calc R
C40 C 0.46751(18) 0.4957(7) 0.4220(3) 0.287(5) Uani 1 1 d DU
H40A H 0.4645 0.4891 0.4481 0.431 Uiso 1 1 calc R
H40B H 0.4603 0.4442 0.4075 0.431 Uiso 1 1 calc R
H40C H 0.4456 0.5374 0.4067 0.431 Uiso 1 1 calc R
C41 C 0.3786(3) 0.6046(6) 0.2899(2) 0.157(3) Uani 1 1 d U
C42 C 0.3456(2) 0.6713(3) 0.29910(16) 0.212(3) Uani 1 1 d DU
C43 C 0.3412(3) 0.6418(6) 0.33722(17) 0.269(5) Uani 1 1 d DU
H43A H 0.3715 0.6464 0.3591 0.403 Uiso 1 1 calc R
H43B H 0.3311 0.585 0.3341 0.403 Uiso 1 1 calc R
H43C H 0.318 0.6748 0.3432 0.403 Uiso 1 1 calc R
C44 C 0.3667(3) 0.7544(4) 0.3042(4) 0.306(6) Uani 1 1 d DU
H44A H 0.397 0.7541 0.3264 0.459 Uiso 1 1 calc R
H44B H 0.3457 0.7931 0.3099 0.459 Uiso 1 1 calc R
H44C H 0.3713 0.7704 0.2796 0.459 Uiso 1 1 calc R
C45 C 0.2987(2) 0.6644(7) 0.2668(3) 0.310(5) Uani 1 1 d DU
H45A H 0.2874 0.6085 0.2654 0.464 Uiso 1 1 calc R
H45B H 0.301 0.6794 0.2412 0.464 Uiso 1 1 calc R
H45C H 0.2766 0.7009 0.2725 0.464 Uiso 1 1 calc R
C46 C 0.4315(2) 0.5892(4) 0.2165(2) 0.100(2) Uani 1 1 d U
C47 C 0.42955(16) 0.6345(3) 0.18005(16) 0.128(3) Uani 1 1 d DU
C48 C 0.47775(17) 0.6661(5) 0.1835(2) 0.187(3) Uani 1 1 d DU
H48A H 0.4905 0.7 0.2074 0.28 Uiso 1 1 calc R
H48B H 0.4748 0.6982 0.1598 0.28 Uiso 1 1 calc R
H48C H 0.4988 0.6202 0.1856 0.28 Uiso 1 1 calc R
C49 C 0.3992(2) 0.7076(4) 0.1783(2) 0.230(4) Uani 1 1 d DU
H49A H 0.4132 0.7399 0.2026 0.345 Uiso 1 1 calc R
H49B H 0.3679 0.6898 0.1762 0.345 Uiso 1 1 calc R
H49C H 0.3969 0.7406 0.155 0.345 Uiso 1 1 calc R
C50 C 0.4080(3) 0.5830(4) 0.14368(18) 0.206(5) Uani 1 1 d DU
H50A H 0.4067 0.6135 0.12 0.308 Uiso 1 1 calc R
H50B H 0.3762 0.5677 0.1413 0.308 Uiso 1 1 calc R
H50C H 0.4269 0.5341 0.146 0.308 Uiso 1 1 calc R
C51 C 0.3077(3) 0.4028(6) 0.1813(3) 0.156(3) Uani 1 1 d U
C52 C 0.2546(2) 0.4175(3) 0.15580(16) 0.240(4) Uani 1 1 d DU
C53 C 0.2572(3) 0.4691(5) 0.1221(2) 0.384(5) Uani 1 1 d DU
H53A H 0.2756 0.441 0.1088 0.575 Uiso 1 1 calc R
H53B H 0.2721 0.5209 0.1327 0.575 Uiso 1 1 calc R
H53C H 0.2255 0.4789 0.1029 0.575 Uiso 1 1 calc R
C54 C 0.2288(3) 0.4631(6) 0.1780(2) 0.445(5) Uani 1 1 d DU
H54A H 0.2231 0.427 0.1974 0.668 Uiso 1 1 calc R
H54B H 0.1988 0.4827 0.159 0.668 Uiso 1 1 calc R
H54C H 0.2477 0.5093 0.192 0.668 Uiso 1 1 calc R
C55 C 0.2251(3) 0.3441(4) 0.1363(3) 0.354(7) Uani 1 1 d DU
H55A H 0.2249 0.3056 0.157 0.531 Uiso 1 1 calc R
H55B H 0.2385 0.318 0.1184 0.531 Uiso 1 1 calc R
H55C H 0.193 0.3614 0.121 0.531 Uiso 1 1 calc R
C56 C 0.3627(2) 0.3139(5) 0.2843(2) 0.125(2) Uani 1 1 d U
C57 C 0.34900(17) 0.2846(3) 0.31742(16) 0.143(2) Uani 1 1 d DU
C58 C 0.3781(3) 0.3235(5) 0.35656(19) 0.251(5) Uani 1 1 d DU
H58A H 0.3675 0.3042 0.3776 0.377 Uiso 1 1 calc R
H58B H 0.3746 0.3825 0.3542 0.377 Uiso 1 1 calc R
H58C H 0.411 0.3091 0.3632 0.377 Uiso 1 1 calc R
C59 C 0.29877(18) 0.3108(6) 0.3084(3) 0.261(5) Uani 1 1 d DU
H59A H 0.2887 0.293 0.33 0.391 Uiso 1 1 calc R
H59B H 0.2785 0.2864 0.2833 0.391 Uiso 1 1 calc R
H59C H 0.2967 0.37 0.3062 0.391 Uiso 1 1 calc R
C60 C 0.3547(4) 0.1939(3) 0.3210(3) 0.255(4) Uani 1 1 d DU
H60A H 0.3451 0.1746 0.3427 0.383 Uiso 1 1 calc R
H60B H 0.3875 0.1798 0.3269 0.383 Uiso 1 1 calc R
H60C H 0.3351 0.1685 0.2959 0.383 Uiso 1 1 calc R
C61 C 0.3539(3) 0.1028(6) 0.1872(3) 0.163(3) Uani 1 1 d U
C62 C 0.3174(2) 0.0260(4) 0.18731(15) 0.217(3) Uani 1 1 d DU
C63 C 0.3336(3) -0.0540(4) 0.1773(3) 0.336(6) Uani 1 1 d DU
H63A H 0.3627 -0.0699 0.1987 0.504 Uiso 1 1 calc R
H63B H 0.3392 -0.0492 0.1522 0.504 Uiso 1 1 calc R
H63C H 0.3096 -0.0951 0.1744 0.504 Uiso 1 1 calc R
C64 C 0.3133(3) 0.0229(8) 0.22780(17) 0.327(5) Uani 1 1 d DU
H64A H 0.3023 0.0754 0.2337 0.491 Uiso 1 1 calc R
H64B H 0.3439 0.0105 0.2481 0.491 Uiso 1 1 calc R
H64C H 0.2909 -0.0194 0.2279 0.491 Uiso 1 1 calc R
C65 C 0.2728(3) 0.0496(7) 0.1543(3) 0.315(6) Uani 1 1 d DU
H65A H 0.2612 0.1006 0.1611 0.472 Uiso 1 1 calc R
H65B H 0.2493 0.0071 0.1507 0.472 Uiso 1 1 calc R
H65C H 0.2788 0.0564 0.1295 0.472 Uiso 1 1 calc R
C66 C 0.5124(3) 0.0027(4) 0.18733(19) 0.117(2) Uani 1 1 d U
C67 C 0.52042(16) -0.0687(3) 0.16344(15) 0.141(3) Uani 1 1 d DU
C68 C 0.5423(2) -0.0344(5) 0.13486(16) 0.198(3) Uani 1 1 d DU
H68A H 0.5473 -0.0782 0.1185 0.297 Uiso 1 1 calc R
H68B H 0.5724 -0.0091 0.1502 0.297 Uiso 1 1 calc R
H68C H 0.5213 0.0063 0.1176 0.297 Uiso 1 1 calc R
C69 C 0.47234(19) -0.1006(5) 0.1401(2) 0.187(4) Uani 1 1 d DU
H69A H 0.4748 -0.1466 0.1238 0.28 Uiso 1 1 calc R
H69B H 0.4536 -0.0578 0.1228 0.28 Uiso 1 1 calc R
H69C H 0.4573 -0.1182 0.1585 0.28 Uiso 1 1 calc R
C70 C 0.5507(3) -0.1347(4) 0.1883(2) 0.185(4) Uani 1 1 d DU
H70A H 0.5536 -0.1784 0.1709 0.278 Uiso 1 1 calc R
H70B H 0.5366 -0.1559 0.2068 0.278 Uiso 1 1 calc R
H70C H 0.5818 -0.1129 0.2035 0.278 Uiso 1 1 calc R
C71 C 0.4219(2) 0.2513(5) 0.14839(18) 0.099(2) Uani 1 1 d U
C72 C 0.4338(3) 0.3006(4) 0.11611(19) 0.105(2) Uani 1 1 d U
C73 C 0.4131(3) 0.3726(5) 0.1017(2) 0.139(3) Uani 1 1 d U
H73 H 0.3891 0.3931 0.1099 0.166 Uiso 1 1 calc R
C74 C 0.4266(3) 0.4150(5) 0.0759(2) 0.145(3) Uani 1 1 d U
H74 H 0.4137 0.4673 0.0679 0.174 Uiso 1 1 calc R
N75 N 0.4576(2) 0.3857(4) 0.06106(16) 0.130(2) Uani 1 1 d U
C76 C 0.4778(3) 0.3141(4) 0.0743(2) 0.130(3) Uani 1 1 d U
H76 H 0.5009 0.2933 0.065 0.156 Uiso 1 1 calc R
C77 C 0.4648(2) 0.2703(4) 0.10186(17) 0.107(2) Uani 1 1 d U
H77 H 0.4782 0.2185 0.1105 0.128 Uiso 1 1 calc R
C78 C 0.5075(2) 0.0614(3) 0.29142(16) 0.0767(18) Uani 1 1 d U
C79 C 0.5048(2) 0.0495(3) 0.33037(16) 0.0743(17) Uani 1 1 d U
C80 C 0.5423(2) 0.0498(3) 0.36285(17) 0.0797(19) Uani 1 1 d U
H80 H 0.5724 0.0557 0.3613 0.096 Uiso 1 1 calc R
C81 C 0.5375(2) 0.0412(3) 0.40054(18) 0.084(2) Uani 1 1 d U
H81 H 0.5649 0.0447 0.4239 0.1 Uiso 1 1 calc R
N82 N 0.49892(17) 0.0292(3) 0.40474(13) 0.0794(16) Uani 1 1 d U
C83 C 0.4602(2) 0.0280(4) 0.37282(17) 0.094(2) Uani 1 1 d U
H83 H 0.431 0.0186 0.3755 0.113 Uiso 1 1 calc R
C84 C 0.4621(2) 0.0404(4) 0.33518(17) 0.089(2) Uani 1 1 d U
H84 H 0.4339 0.0428 0.3125 0.107 Uiso 1 1 calc R
Cu1 Cu 0.48322(5) 0.45765(6) 0.02226(3) 0.1495(5) Uani 1 1 d .
Cu2 Cu 0.49798(3) 0.00883(5) 0.46376(2) 0.1055(3) Uani 1 1 d .
O1A O 0.4322(3) 0.4396(5) -0.02328(19) 0.278(3) Uani 1 1 d U
O2A O 0.4673(3) 0.5025(5) -0.06253(19) 0.260(3) Uani 1 1 d U
O3A O 0.4513(3) 0.5575(5) 0.02629(19) 0.274(3) Uani 1 1 d U
O4A O 0.4822(3) 0.6320(4) -0.00981(18) 0.254(3) Uani 1 1 d U
O5A O 0.55194(16) -0.0626(3) 0.48063(11) 0.1114(16) Uani 1 1 d U
O6A O 0.55675(17) -0.0747(3) 0.54264(12) 0.1213(17) Uani 1 1 d U
O7A O 0.45665(18) -0.0865(3) 0.45138(12) 0.1197(18) Uani 1 1 d U
O8A O 0.4616(2) -0.0999(3) 0.51366(13) 0.139(2) Uani 1 1 d U
C1A C 0.4326(5) 0.4658(9) -0.0580(3) 0.262(4) Uani 1 1 d U
C2A C 0.39612(19) 0.4288(3) -0.10078(17) 0.259(4) Uani 1 1 d DU
C3A C 0.3566(2) 0.3899(6) -0.0915(2) 0.285(5) Uani 1 1 d DU
H3A1 H 0.3684 0.3423 -0.0746 0.428 Uiso 1 1 calc R
H3A2 H 0.3319 0.3734 -0.1164 0.428 Uiso 1 1 calc R
H3A3 H 0.344 0.4288 -0.0775 0.428 Uiso 1 1 calc R
C4A C 0.4161(3) 0.3712(5) -0.1235(3) 0.346(5) Uani 1 1 d DU
H4A1 H 0.4414 0.3982 -0.1293 0.519 Uiso 1 1 calc R
H4A2 H 0.3914 0.3554 -0.1486 0.519 Uiso 1 1 calc R
H4A3 H 0.4284 0.3228 -0.1073 0.519 Uiso 1 1 calc R
C5A C 0.3788(4) 0.5033(4) -0.1268(2) 0.289(6) Uani 1 1 d DU
H5A1 H 0.4046 0.5268 -0.1332 0.433 Uiso 1 1 calc R
H5A2 H 0.3672 0.5433 -0.1125 0.433 Uiso 1 1 calc R
H5A3 H 0.3534 0.4878 -0.1515 0.433 Uiso 1 1 calc R
C6A C 0.4565(5) 0.6212(7) 0.0096(4) 0.276(3) Uani 1 1 d U
C7A C 0.4315(2) 0.6984(5) 0.01718(15) 0.318(4) Uani 1 1 d DU
C8A C 0.3994(4) 0.7155(10) -0.02541(19) 0.417(8) Uani 1 1 d DU
H8A1 H 0.4181 0.7209 -0.0423 0.625 Uiso 1 1 calc R
H8A2 H 0.3821 0.7658 -0.0262 0.625 Uiso 1 1 calc R
H8A3 H 0.3772 0.6706 -0.0352 0.625 Uiso 1 1 calc R
C9A C 0.4661(3) 0.7676(5) 0.0308(4) 0.459(8) Uani 1 1 d DU
H9A1 H 0.4823 0.7744 0.012 0.689 Uiso 1 1 calc R
H9A2 H 0.489 0.7555 0.0574 0.689 Uiso 1 1 calc R
H9A3 H 0.4494 0.8176 0.0319 0.689 Uiso 1 1 calc R
C10A C 0.4047(2) 0.6904(10) 0.0445(2) 0.426(6) Uani 1 1 d DU
H10D H 0.382 0.6462 0.0352 0.638 Uiso 1 1 calc R
H10E H 0.3882 0.7411 0.0447 0.638 Uiso 1 1 calc R
H10F H 0.4265 0.6784 0.0716 0.638 Uiso 1 1 calc R
C11A C 0.5713(3) -0.0895(4) 0.5143(2) 0.111(2) Uani 1 1 d U
C12A C 0.61160(19) -0.1519(3) 0.52482(13) 0.157(3) Uani 1 1 d DU
C13A C 0.6309(2) -0.1545(8) 0.49195(16) 0.328(5) Uani 1 1 d DU
H13D H 0.6052 -0.1626 0.4663 0.491 Uiso 1 1 calc R
H13E H 0.6532 -0.1993 0.4967 0.491 Uiso 1 1 calc R
H13F H 0.6468 -0.1033 0.4914 0.491 Uiso 1 1 calc R
C14A C 0.5902(3) -0.2350(4) 0.5250(3) 0.296(6) Uani 1 1 d DU
H14D H 0.5656 -0.245 0.499 0.444 Uiso 1 1 calc R
H14E H 0.5768 -0.2369 0.5459 0.444 Uiso 1 1 calc R
H14F H 0.6146 -0.2765 0.5302 0.444 Uiso 1 1 calc R
C15A C 0.6488(3) -0.1392(7) 0.56510(18) 0.211(5) Uani 1 1 d DU
H15D H 0.6346 -0.1399 0.5855 0.317 Uiso 1 1 calc R
H15E H 0.6641 -0.0869 0.5657 0.317 Uiso 1 1 calc R
H15F H 0.6721 -0.1827 0.5705 0.317 Uiso 1 1 calc R
C16A C 0.4482(3) -0.1227(4) 0.47801(19) 0.115(2) Uani 1 1 d U
C17A C 0.41432(18) -0.1921(3) 0.46622(13) 0.142(3) Uani 1 1 d DU
C18A C 0.4064(3) -0.2195(5) 0.42439(15) 0.199(4) Uani 1 1 d DU
H18D H 0.3843 -0.2649 0.4174 0.299 Uiso 1 1 calc R
H18E H 0.4362 -0.2369 0.4227 0.299 Uiso 1 1 calc R
H18F H 0.3936 -0.1746 0.4058 0.299 Uiso 1 1 calc R
C19A C 0.36746(19) -0.1613(6) 0.4666(2) 0.203(4) Uani 1 1 d DU
H19D H 0.3444 -0.2053 0.4588 0.305 Uiso 1 1 calc R
H19E H 0.3565 -0.1164 0.4476 0.305 Uiso 1 1 calc R
H19F H 0.3714 -0.1425 0.4934 0.305 Uiso 1 1 calc R
C20A C 0.4318(4) -0.2612(4) 0.4948(2) 0.225(5) Uani 1 1 d DU
H20D H 0.4094 -0.3062 0.4866 0.337 Uiso 1 1 calc R
H20E H 0.435 -0.2436 0.5217 0.337 Uiso 1 1 calc R
H20F H 0.4622 -0.2792 0.4948 0.337 Uiso 1 1 calc R
C1B C 0.5198(3) 0.2695(4) 0.37155(18) 0.113(3) Uani 1 1 d U
H1B1 H 0.5003 0.2325 0.3801 0.17 Uiso 1 1 calc R
H1B2 H 0.5181 0.324 0.3817 0.17 Uiso 1 1 calc R
H1B3 H 0.5524 0.2506 0.3821 0.17 Uiso 1 1 calc R
C2B C 0.5035(3) 0.2716(5) 0.3289(2) 0.137(3) Uani 1 1 d U
H2B1 H 0.4701 0.2873 0.3191 0.165 Uiso 1 1 calc R
H2B2 H 0.5051 0.2158 0.3195 0.165 Uiso 1 1 calc R
C3B C 0.5274(2) 0.3249(4) 0.30994(17) 0.091(2) Uani 1 1 d U
H3B1 H 0.5609 0.3099 0.32 0.109 Uiso 1 1 calc R
H3B2 H 0.5253 0.381 0.3189 0.109 Uiso 1 1 calc R
N4B N 0.51045(18) 0.3251(3) 0.26605(15) 0.0983(18) Uani 1 1 d U
C5B C 0.5338(2) 0.3810(3) 0.24749(17) 0.091(2) Uani 1 1 d U
H5B1 H 0.5301 0.4368 0.256 0.109 Uiso 1 1 calc R
H5B2 H 0.5677 0.3685 0.2578 0.109 Uiso 1 1 calc R
C6B C 0.5169(3) 0.3787(4) 0.20474(19) 0.112(3) Uani 1 1 d U
H6B1 H 0.483 0.3909 0.1949 0.134 Uiso 1 1 calc R
H6B2 H 0.5202 0.3223 0.1967 0.134 Uiso 1 1 calc R
C7B C 0.5381(2) 0.4317(4) 0.1837(2) 0.113(3) Uani 1 1 d U
H7B1 H 0.5232 0.4229 0.1549 0.169 Uiso 1 1 calc R
H7B2 H 0.5716 0.4196 0.1921 0.169 Uiso 1 1 calc R
H7B3 H 0.534 0.4883 0.1899 0.169 Uiso 1 1 calc R

loop_
_atom_site_aniso_label
_atom_site_aniso_U_11
_atom_site_aniso_U_22
_atom_site_aniso_U_33
_atom_site_aniso_U_23
_atom_site_aniso_U_13
_atom_site_aniso_U_12
Cr1 0.1412(6) 0.0367(5) 0.1179(6) -0.0142(5) 0.1003(4) -0.0219(5)
Cr2 0.1240(6) 0.0259(5) 0.1244(6) -0.0129(5) 0.0839(5) 0.0051(5)
Cr3 0.1221(6) 0.0438(6) 0.1592(7) -0.0351(5) 0.1008(5) -0.0117(5)
Cr4 0.1436(7) 0.0365(6) 0.2235(8) -0.0471(6) 0.1371(5) -0.0143(5)
Cr5 0.1738(8) 0.0632(7) 0.1299(7) 0.0026(6) 0.0915(6) 0.0469(7)
Cr6 0.1249(7) 0.0965(8) 0.1725(8) 0.0405(7) 0.1025(6) 0.0214(7)
Cr7 0.1186(7) 0.1508(11) 0.1166(7) -0.0177(8) 0.0802(5) -0.0285(8)
Ni1 0.1546(6) 0.0759(6) 0.0918(5) -0.0033(4) 0.0824(4) -0.0414(5)
F1 0.1282(19) 0.0198(15) 0.1065(17) -0.0048(14) 0.0823(13) 0.0025(15)
F2 0.1299(19) 0.0232(15) 0.1317(19) -0.0086(15) 0.0966(14) 0.0002(15)
F3 0.1308(19) 0.0323(16) 0.162(2) -0.0404(16) 0.1102(15) -0.0181(16)
F4 0.178(2) 0.0378(17) 0.1378(19) 0.0052(15) 0.1286(14) 0.0232(17)
F5 0.1227(18) 0.083(2) 0.1286(19) 0.0308(18) 0.1004(14) 0.0421(18)
F6 0.143(2) 0.092(2) 0.138(2) 0.0374(19) 0.1059(15) 0.012(2)
F7 0.1095(19) 0.099(2) 0.0972(19) -0.0128(18) 0.0694(14) -0.0418(19)
F8 0.1316(19) 0.0530(18) 0.0957(17) 0.0011(15) 0.0817(13) -0.0268(17)
O1 0.154(2) 0.0180(19) 0.161(3) -0.0169(19) 0.1227(18) -0.0090(19)
O2 0.128(3) 0.036(2) 0.182(3) -0.013(2) 0.079(2) 0.015(2)
O3 0.143(2) 0.055(2) 0.105(2) -0.0138(19) 0.0928(16) -0.031(2)
O4 0.126(2) 0.048(2) 0.123(2) -0.0194(19) 0.0923(17) -0.022(2)
O5 0.117(2) 0.055(2) 0.161(3) -0.036(2) 0.088(2) 0.007(2)
O6 0.122(3) 0.057(2) 0.216(4) -0.047(2) 0.109(2) -0.014(2)
O7 0.170(4) 0.055(2) 0.109(3) -0.008(2) 0.064(2) -0.003(3)
O8 0.163(3) 0.089(3) 0.119(2) -0.030(2) 0.095(2) 0.003(3)
O9 0.128(3) 0.085(3) 0.208(4) -0.075(3) 0.103(2) -0.036(2)
O10 0.126(3) 0.120(3) 0.304(5) -0.152(3) 0.102(3) -0.038(3)
O11 0.158(2) 0.025(2) 0.200(3) -0.013(2) 0.1441(19) -0.0135(19)
O12 0.216(3) 0.041(3) 0.368(4) 0.022(3) 0.244(2) 0.009(2)
O13 0.175(3) 0.046(2) 0.212(4) -0.030(3) 0.120(3) -0.014(3)
O14 0.232(4) 0.034(2) 0.205(5) -0.016(3) 0.076(4) 0.039(3)
O15 0.150(3) 0.116(3) 0.127(3) -0.038(3) 0.0954(19) 0.006(3)
O16 0.139(3) 0.172(5) 0.155(3) 0.000(3) 0.1169(19) 0.025(3)
O17 0.200(3) 0.143(4) 0.197(4) -0.039(3) 0.102(3) 0.071(3)
O18 0.192(3) 0.087(3) 0.308(4) 0.036(3) 0.185(3) 0.047(3)
O19 0.215(4) 0.061(3) 0.114(3) 0.014(3) 0.057(3) -0.007(3)
O20 0.153(3) 0.115(3) 0.143(3) 0.063(3) 0.075(2) -0.002(3)
O21 0.149(4) 0.152(4) 0.202(5) 0.033(4) 0.065(3) -0.021(4)
O22 0.132(3) 0.187(4) 0.160(4) 0.002(4) 0.080(3) -0.013(4)
O23 0.173(3) 0.104(3) 0.190(3) 0.023(3) 0.147(2) 0.010(3)
O24 0.174(3) 0.135(4) 0.163(3) -0.011(3) 0.136(2) -0.036(3)
O25 0.123(3) 0.201(4) 0.224(4) -0.092(4) 0.096(3) -0.056(3)
O26 0.170(3) 0.102(3) 0.119(3) -0.009(3) 0.087(2) -0.041(3)
O27 0.134(3) 0.156(4) 0.099(3) 0.006(3) 0.059(2) 0.009(3)
O28 0.153(3) 0.083(3) 0.109(2) -0.004(2) 0.087(2) -0.027(2)
O29 0.202(3) 0.061(2) 0.095(2) -0.020(2) 0.093(2) -0.058(2)
O30 0.192(3) 0.074(3) 0.147(3) -0.024(2) 0.131(2) -0.033(3)
O31 0.151(3) 0.063(2) 0.093(2) 0.0138(19) 0.0809(18) -0.036(2)
O32 0.158(2) 0.042(2) 0.122(2) 0.0110(19) 0.1027(18) 0.013(2)
C1 0.151(3) 0.024(3) 0.157(4) 0.009(3) 0.116(3) -0.001(3)
C2 0.207(4) 0.040(3) 0.213(5) 0.023(4) 0.141(4) 0.043(3)
C3 0.244(7) 0.034(4) 0.377(9) 0.002(5) 0.155(7) 0.014(4)
C4 0.200(4) 0.108(7) 0.422(7) 0.034(8) 0.189(4) 0.034(5)
C5 0.423(12) 0.170(8) 0.218(5) 0.090(6) 0.120(6) 0.131(9)
C6 0.126(3) 0.023(3) 0.099(3) -0.001(2) 0.081(2) -0.015(3)
C7 0.148(3) 0.050(3) 0.119(3) -0.001(3) 0.106(2) -0.004(3)
C8 0.186(4) 0.081(4) 0.168(5) 0.010(4) 0.127(3) -0.043(4)
C9 0.214(5) 0.078(4) 0.184(4) -0.018(4) 0.159(3) 0.000(4)
C10 0.168(4) 0.140(6) 0.113(4) 0.025(4) 0.094(3) -0.019(4)
C11 0.125(3) 0.064(4) 0.151(4) -0.034(3) 0.091(3) -0.001(3)
C12 0.106(3) 0.109(5) 0.207(5) -0.041(4) 0.094(3) -0.011(4)
C13 0.179(5) 0.168(6) 0.418(8) 0.041(6) 0.202(5) -0.007(5)
C14 0.118(6) 0.369(14) 0.220(6) -0.050(6) 0.055(5) 0.044(9)
C15 0.128(5) 0.184(6) 0.325(6) -0.101(5) 0.135(4) -0.014(5)
C16 0.135(4) 0.091(4) 0.118(3) -0.004(3) 0.094(3) -0.017(4)
C17 0.175(5) 0.154(5) 0.117(4) 0.001(4) 0.085(4) -0.025(4)
C18 0.195(5) 0.341(13) 0.163(7) 0.083(7) 0.073(5) 0.047(6)
C19 0.327(7) 0.167(6) 0.125(4) -0.025(4) 0.140(4) -0.061(6)
C20 0.280(6) 0.092(5) 0.143(5) 0.038(4) 0.102(5) -0.016(5)
C21 0.109(4) 0.126(5) 0.265(5) -0.120(4) 0.107(4) -0.056(4)
C22 0.173(5) 0.202(6) 0.326(6) -0.185(4) 0.103(4) -0.101(5)
C23 0.276(11) 0.377(9) 0.313(10) -0.203(6) -0.025(8) -0.032(7)
C24 0.313(7) 0.418(10) 0.404(8) -0.227(7) 0.162(5) -0.282(6)
C25 0.303(9) 0.336(9) 0.363(7) -0.270(6) 0.128(5) -0.091(7)
C26 0.202(4) 0.010(3) 0.244(4) -0.007(3) 0.172(3) -0.013(3)
C27 0.180(4) 0.052(4) 0.249(4) 0.020(3) 0.159(3) -0.015(3)
C28 0.383(7) 0.130(7) 0.272(5) 0.032(4) 0.261(4) -0.008(5)
C29 0.314(7) 0.180(6) 0.239(8) 0.044(5) 0.118(6) -0.145(5)
C30 0.213(6) 0.190(7) 0.375(9) 0.147(6) 0.163(6) 0.032(5)
C31 0.220(5) 0.027(3) 0.163(4) 0.023(3) 0.121(3) -0.007(3)
C32 0.273(5) 0.030(3) 0.174(4) -0.008(3) 0.161(3) 0.005(4)
C33 0.291(6) 0.040(4) 0.279(8) -0.040(5) 0.138(5) -0.041(5)
C34 0.384(7) 0.035(4) 0.201(4) 0.030(3) 0.218(4) 0.039(5)
C35 0.339(5) 0.069(5) 0.229(4) -0.007(4) 0.225(3) 0.005(5)
C36 0.169(4) 0.067(4) 0.124(3) 0.007(3) 0.114(2) 0.020(4)
C37 0.251(4) 0.095(4) 0.140(3) -0.025(4) 0.149(3) -0.025(4)
C38 0.458(8) 0.104(5) 0.152(6) 0.045(5) 0.151(6) 0.025(7)
C39 0.477(8) 0.071(4) 0.211(5) -0.039(4) 0.259(5) -0.041(5)
C40 0.311(5) 0.432(13) 0.196(6) -0.029(8) 0.183(4) -0.162(6)
C41 0.200(4) 0.138(5) 0.206(4) 0.024(4) 0.162(3) 0.072(4)
C42 0.240(5) 0.191(5) 0.241(6) 0.016(5) 0.130(4) 0.135(4)
C43 0.263(7) 0.380(11) 0.237(5) -0.038(6) 0.180(4) 0.088(7)
C44 0.353(9) 0.171(5) 0.447(13) 0.000(6) 0.207(8) 0.162(5)
C45 0.279(6) 0.319(10) 0.290(8) -0.013(10) 0.054(7) 0.227(6)
C46 0.154(4) 0.044(3) 0.127(3) 0.036(3) 0.080(3) 0.022(3)
C47 0.192(5) 0.076(4) 0.140(4) 0.052(3) 0.089(4) 0.004(4)
C48 0.230(4) 0.153(7) 0.217(6) 0.063(5) 0.128(4) -0.048(5)
C49 0.343(6) 0.163(5) 0.261(7) 0.153(4) 0.201(6) 0.136(5)
C50 0.316(10) 0.158(6) 0.131(5) 0.046(4) 0.068(6) -0.064(6)
C51 0.111(4) 0.168(5) 0.159(6) 0.059(5) 0.012(4) -0.009(4)
C52 0.138(5) 0.280(7) 0.253(7) 0.056(5) 0.013(5) 0.011(5)
C53 0.250(11) 0.387(9) 0.411(7) 0.275(7) -0.004(6) 0.061(8)
C54 0.180(7) 0.652(12) 0.414(8) -0.108(8) 0.000(6) 0.140(9)
C55 0.200(9) 0.288(8) 0.392(14) 0.058(7) -0.111(10) -0.037(7)
C56 0.154(4) 0.115(4) 0.167(3) 0.002(3) 0.132(3) -0.013(4)
C57 0.193(4) 0.120(5) 0.179(4) 0.010(4) 0.142(3) -0.029(4)
C58 0.378(9) 0.240(8) 0.162(5) -0.012(6) 0.129(6) -0.124(9)
C59 0.221(4) 0.350(11) 0.316(7) 0.073(9) 0.224(4) 0.026(6)
C60 0.506(10) 0.125(5) 0.257(6) 0.035(5) 0.283(6) 0.018(6)
C61 0.147(4) 0.188(5) 0.195(5) -0.080(5) 0.112(4) -0.070(4)
C62 0.195(5) 0.212(5) 0.299(6) -0.062(6) 0.155(4) -0.096(4)
C63 0.285(10) 0.228(6) 0.535(10) -0.177(7) 0.198(8) -0.120(6)
C64 0.438(9) 0.283(11) 0.356(5) -0.073(6) 0.259(5) -0.216(7)
C65 0.182(7) 0.322(12) 0.418(9) -0.047(12) 0.081(8) -0.139(6)
C66 0.223(4) 0.070(4) 0.117(3) -0.017(3) 0.131(3) -0.055(3)
C67 0.248(5) 0.074(4) 0.157(4) -0.043(3) 0.139(3) -0.059(4)
C68 0.344(5) 0.145(7) 0.203(4) -0.064(4) 0.217(3) -0.078(5)
C69 0.236(5) 0.148(7) 0.215(7) -0.087(5) 0.128(5) -0.060(5)
C70 0.284(8) 0.082(5) 0.219(7) -0.037(5) 0.126(6) -0.033(5)
C71 0.131(4) 0.103(4) 0.086(3) -0.009(3) 0.065(3) -0.022(4)
C72 0.161(4) 0.081(4) 0.094(3) 0.002(3) 0.071(3) -0.017(4)
C73 0.205(5) 0.120(5) 0.113(4) 0.014(4) 0.084(3) 0.011(4)
C74 0.230(5) 0.111(5) 0.110(4) 0.031(4) 0.081(4) 0.010(4)
N75 0.229(5) 0.084(4) 0.093(3) 0.009(3) 0.080(3) -0.017(4)
C76 0.219(5) 0.090(4) 0.116(4) 0.012(4) 0.105(3) -0.029(4)
C77 0.174(4) 0.090(4) 0.088(3) 0.022(3) 0.086(3) -0.014(4)
C78 0.148(3) 0.022(3) 0.097(3) 0.000(3) 0.088(2) 0.006(3)
C79 0.144(3) 0.027(3) 0.086(3) -0.001(3) 0.082(2) 0.008(3)
C80 0.137(4) 0.030(3) 0.098(3) 0.000(3) 0.074(2) -0.002(3)
C81 0.138(4) 0.038(3) 0.096(3) -0.002(3) 0.068(3) -0.001(3)
N82 0.144(3) 0.037(3) 0.088(2) 0.004(2) 0.078(2) 0.013(3)
C83 0.149(4) 0.075(4) 0.098(3) 0.011(3) 0.090(2) 0.023(4)
C84 0.144(3) 0.064(4) 0.088(3) 0.011(3) 0.076(2) -0.005(4)
Cu1 0.2748(10) 0.0979(7) 0.0903(5) 0.0028(5) 0.0835(6) -0.0689(7)
Cu2 0.2086(7) 0.0512(5) 0.0960(4) 0.0170(4) 0.1022(4) 0.0282(5)
O1A 0.367(7) 0.298(6) 0.134(4) 0.067(4) 0.047(4) -0.192(5)
O2A 0.358(5) 0.284(6) 0.121(4) 0.024(4) 0.066(4) -0.194(4)
O3A 0.513(7) 0.171(4) 0.253(4) 0.083(4) 0.275(4) 0.011(5)
O4A 0.524(5) 0.107(4) 0.252(4) 0.036(3) 0.286(3) -0.018(4)
O5A 0.185(3) 0.096(3) 0.088(2) 0.027(2) 0.0913(19) 0.062(3)
O6A 0.196(3) 0.100(3) 0.102(2) 0.033(2) 0.094(2) 0.064(3)
O7A 0.222(4) 0.076(3) 0.091(2) 0.001(2) 0.093(2) -0.001(3)
O8A 0.261(4) 0.089(3) 0.107(2) -0.001(2) 0.114(2) -0.024(3)
C1A 0.337(6) 0.298(8) 0.134(4) 0.028(5) 0.065(5) -0.166(5)
C2A 0.316(6) 0.284(7) 0.156(5) 0.021(5) 0.059(5) -0.139(5)
C3A 0.318(6) 0.297(10) 0.204(8) 0.063(7) 0.049(5) -0.151(6)
C4A 0.385(9) 0.364(9) 0.260(8) -0.096(7) 0.081(6) -0.131(8)
C5A 0.367(12) 0.336(7) 0.150(6) 0.084(6) 0.077(7) -0.120(7)
C6A 0.515(6) 0.154(5) 0.281(6) 0.064(4) 0.290(4) 0.029(5)
C7A 0.510(7) 0.213(6) 0.322(6) 0.074(7) 0.261(4) 0.081(5)
C8A 0.539(14) 0.454(16) 0.309(6) 0.063(10) 0.217(7) 0.177(10)
C9A 0.637(9) 0.206(8) 0.554(17) -0.048(10) 0.238(8) 0.032(7)
C10A 0.664(8) 0.381(16) 0.386(6) 0.150(9) 0.375(5) 0.232(8)
C11A 0.191(4) 0.075(4) 0.099(3) 0.019(3) 0.090(3) 0.043(4)
C12A 0.191(5) 0.154(5) 0.125(4) -0.002(5) 0.057(3) 0.096(4)
C13A 0.329(6) 0.505(13) 0.176(5) 0.044(7) 0.124(4) 0.293(6)
C14A 0.298(10) 0.089(5) 0.407(13) -0.048(7) 0.013(7) 0.096(5)
C15A 0.159(7) 0.297(11) 0.169(6) -0.044(8) 0.049(5) 0.056(7)
C16A 0.218(4) 0.065(4) 0.102(3) 0.009(3) 0.105(3) 0.011(4)
C17A 0.236(5) 0.091(4) 0.134(4) -0.005(4) 0.110(4) -0.013(4)
C18A 0.332(8) 0.132(7) 0.186(4) -0.068(5) 0.156(5) -0.072(7)
C19A 0.230(5) 0.225(10) 0.206(6) -0.014(7) 0.140(4) -0.023(5)
C20A 0.331(11) 0.075(5) 0.220(7) 0.032(5) 0.042(9) -0.060(6)
C1B 0.174(6) 0.071(4) 0.119(4) 0.020(4) 0.083(4) 0.020(5)
C2B 0.204(6) 0.100(5) 0.134(4) 0.016(4) 0.093(4) -0.036(5)
C3B 0.134(4) 0.047(3) 0.122(3) -0.004(3) 0.083(3) 0.002(3)
N4B 0.150(3) 0.063(3) 0.112(3) 0.000(3) 0.083(2) -0.021(3)
C5B 0.146(4) 0.042(3) 0.124(3) -0.009(3) 0.097(3) -0.016(3)
C6B 0.175(5) 0.065(4) 0.124(4) 0.008(3) 0.087(3) -0.007(4)
C7B 0.162(5) 0.075(5) 0.131(4) 0.005(4) 0.089(3) -0.024(4)

loop_
_atom_type_symbol
_atom_type_description
_atom_type_scat_dispersion_real
_atom_type_scat_dispersion_imag
_atom_type_scat_source
C C 0.0033 0.0016 'International Tables Vol C Tables 4.2.6.8 and 6.1.1.4'
H H 0 0 'International Tables Vol C Tables 4.2.6.8 and 6.1.1.4'
N N 0.0061 0.0033 'International Tables Vol C Tables 4.2.6.8 and 6.1.1.4'
O O 0.0106 0.006 'International Tables Vol C Tables 4.2.6.8 and 6.1.1.4'
F F 0.0171 0.0103 'International Tables Vol C Tables 4.2.6.8 and 6.1.1.4'
Cr Cr 0.3209 0.6236 'International Tables Vol C Tables 4.2.6.8 and 6.1.1.4'
Ni Ni 0.3393 1.1124 'International Tables Vol C Tables 4.2.6.8 and 6.1.1.4'
Cu Cu 0.3201 1.2651 'International Tables Vol C Tables 4.2.6.8 and 6.1.1.4'

loop_
_geom_angle_atom_site_label_1
_geom_angle_atom_site_label_2
_geom_angle_atom_site_label_3
_geom_angle
_geom_angle_site_symmetry_1
_geom_angle_site_symmetry_3
F8 Cr1 O30 97.17(16) . .
F8 Cr1 O32 90.70(15) . .
O30 Cr1 O32 94.93(18) . .
F8 Cr1 F1 88.15(12) . .
O30 Cr1 F1 174.28(17) . .
O32 Cr1 F1 87.07(15) . .
F8 Cr1 O1 176.92(16) . .
O30 Cr1 O1 85.07(16) . .
O32 Cr1 O1 86.99(17) . .
F1 Cr1 O1 89.69(13) . .
F8 Cr1 O3 90.73(15) . .
O30 Cr1 O3 89.03(18) . .
O32 Cr1 O3 175.59(15) . .
F1 Cr1 O3 88.80(14) . .
O1 Cr1 O3 91.42(17) . .
F1 Cr2 O7 89.37(18) . .
F1 Cr2 F2 88.30(12) . .
O7 Cr2 F2 91.18(16) . .
F1 Cr2 O2 92.95(16) . .
O7 Cr2 O2 87.7(2) . .
F2 Cr2 O2 178.33(17) . .
F1 Cr2 O4 90.61(14) . .
O7 Cr2 O4 178.07(18) . .
F2 Cr2 O4 90.75(15) . .
O2 Cr2 O4 90.35(19) . .
F1 Cr2 O5 178.25(16) . .
O7 Cr2 O5 92.1(2) . .
F2 Cr2 O5 90.76(15) . .
O2 Cr2 O5 88.02(18) . .
O4 Cr2 O5 87.92(17) . .
F3 Cr3 F2 88.97(13) . .
F3 Cr3 O9 92.16(17) . .
F2 Cr3 O9 178.1(2) . .
F3 Cr3 O6 178.91(19) . .
F2 Cr3 O6 91.28(16) . .
O9 Cr3 O6 87.6(2) . .
F3 Cr3 O11 91.62(16) . .
F2 Cr3 O11 88.27(14) . .
O9 Cr3 O11 90.19(19) . .
O6 Cr3 O11 89.45(19) . .
F3 Cr3 O8 88.85(18) . .
F2 Cr3 O8 91.71(15) . .
O9 Cr3 O8 89.82(19) . .
O6 Cr3 O8 90.1(2) . .
O11 Cr3 O8 179.5(2) . .
F4 Cr4 O12 89.47(18) . .
F4 Cr4 F3 87.33(13) . .
O12 Cr4 F3 92.82(18) . .
F4 Cr4 O15 89.45(16) . .
O12 Cr4 O15 176.1(2) . .
F3 Cr4 O15 90.91(18) . .
F4 Cr4 O10 178.45(18) . .
O12 Cr4 O10 91.0(2) . .
F3 Cr4 O10 91.18(17) . .
O15 Cr4 O10 90.2(2) . .
F4 Cr4 O13 96.18(16) . .
O12 Cr4 O13 88.1(2) . .
F3 Cr4 O13 176.38(18) . .
O15 Cr4 O13 88.3(2) . .
O10 Cr4 O13 85.3(2) . .
O17 Cr5 F4 172.9(2) . .
O17 Cr5 O16 91.7(2) . .
F4 Cr5 O16 89.85(18) . .
O17 Cr5 O19 88.3(3) . .
F4 Cr5 O19 90.0(2) . .
O16 Cr5 O19 178.6(2) . .
O17 Cr5 F5 96.2(2) . .
F4 Cr5 F5 90.69(14) . .
O16 Cr5 F5 91.0(2) . .
O19 Cr5 F5 90.38(17) . .
O17 Cr5 O14 83.4(3) . .
F4 Cr5 O14 89.6(2) . .
O16 Cr5 O14 90.7(2) . .
O19 Cr5 O14 87.9(2) . .
F5 Cr5 O14 178.3(2) . .
O21 Cr6 F5 177.7(2) . .
O21 Cr6 O23 93.2(2) . .
F5 Cr6 O23 89.02(17) . .
O21 Cr6 O18 87.0(3) . .
F5 Cr6 O18 92.33(19) . .
O23 Cr6 O18 88.2(2) . .
O21 Cr6 F6 91.7(2) . .
F5 Cr6 F6 88.91(14) . .
O23 Cr6 F6 91.01(19) . .
O18 Cr6 F6 178.5(2) . .
O21 Cr6 O20 86.2(3) . .
F5 Cr6 O20 91.55(18) . .
O23 Cr6 O20 179.3(2) . .
O18 Cr6 O20 91.3(2) . .
F6 Cr6 O20 89.5(2) . .
F7 Cr7 O25 94.9(2) . .
F7 Cr7 O22 177.6(2) . .
O25 Cr7 O22 87.4(3) . .
F7 Cr7 O27 91.89(18) . .
O25 Cr7 O27 96.0(3) . .
O22 Cr7 O27 88.0(2) . .
F7 Cr7 F6 85.88(15) . .
O25 Cr7 F6 177.1(2) . .
O22 Cr7 F6 91.7(2) . .
O27 Cr7 F6 86.7(2) . .
F7 Cr7 O24 90.40(17) . .
O25 Cr7 O24 88.3(3) . .
O22 Cr7 O24 89.5(2) . .
O27 Cr7 O24 174.9(2) . .
F6 Cr7 O24 88.98(19) . .
O26 Ni1 O29 88.3(2) . .
O26 Ni1 O28 98.13(18) . .
O29 Ni1 O28 87.67(18) . .
O26 Ni1 O31 87.00(17) . .
O29 Ni1 O31 96.03(17) . .
O28 Ni1 O31 173.78(16) . .
O26 Ni1 F7 92.61(18) . .
O29 Ni1 F7 177.70(16) . .
O28 Ni1 F7 90.12(16) . .
O31 Ni1 F7 86.11(15) . .
O26 Ni1 F8 175.88(16) . .
O29 Ni1 F8 93.31(16) . .
O28 Ni1 F8 85.72(15) . .
O31 Ni1 F8 89.06(14) . .
F7 Ni1 F8 85.88(13) . .
Cr2 F1 Cr1 124.61(17) . .
Cr3 F2 Cr2 124.15(14) . .
Cr3 F3 Cr4 122.37(16) . .
Cr4 F4 Cr5 122.68(17) . .
Cr6 F5 Cr5 121.97(17) . .
Cr6 F6 Cr7 125.0(2) . .
Cr7 F7 Ni1 120.63(15) . .
Cr1 F8 Ni1 119.55(15) . .
C1 O1 Cr1 134.9(3) . .
C1 O2 Cr2 135.6(4) . .
C6 O3 Cr1 138.4(4) . .
C6 O4 Cr2 135.0(4) . .
C11 O5 Cr2 136.9(4) . .
C11 O6 Cr3 137.1(4) . .
C16 O7 Cr2 136.2(5) . .
C16 O8 Cr3 133.6(4) . .
C21 O9 Cr3 136.5(5) . .
C21 O10 Cr4 128.8(6) . .
C26 O11 Cr3 133.2(5) . .
C26 O12 Cr4 136.6(4) . .
C31 O13 Cr4 126.5(4) . .
C31 O14 Cr5 136.3(5) . .
C36 O15 Cr4 133.9(4) . .
C36 O16 Cr5 139.5(5) . .
C41 O17 Cr5 127.2(5) . .
C41 O18 Cr6 135.0(6) . .
C46 O19 Cr5 133.6(6) . .
C46 O20 Cr6 137.0(4) . .
C51 O21 Cr6 135.0(6) . .
C51 O22 Cr7 132.5(5) . .
C56 O23 Cr6 134.0(5) . .
C56 O24 Cr7 136.2(5) . .
C61 O25 Cr7 134.0(6) . .
C61 O26 Ni1 129.9(6) . .
C71 O27 Cr7 131.2(4) . .
C71 O28 Ni1 129.3(5) . .
C66 O29 Ni1 133.7(4) . .
C66 O30 Cr1 133.7(4) . .
C78 O31 Ni1 132.5(4) . .
C78 O32 Cr1 134.2(3) . .
O1 C1 O2 125.9(5) . .
O1 C1 C2 118.4(4) . .
O2 C1 C2 115.4(4) . .
C4 C2 C5 109.2(4) . .
C4 C2 C3 108.5(5) . .
C5 C2 C3 107.2(5) . .
C4 C2 C1 111.3(5) . .
C5 C2 C1 109.8(5) . .
C3 C2 C1 110.8(4) . .
C2 C3 H3A 109.5 . .
C2 C3 H3B 109.5 . .
H3A C3 H3B 109.5 . .
C2 C3 H3C 109.5 . .
H3A C3 H3C 109.5 . .
H3B C3 H3C 109.5 . .
C2 C4 H4A 109.5 . .
C2 C4 H4B 109.5 . .
H4A C4 H4B 109.5 . .
C2 C4 H4C 109.5 . .
H4A C4 H4C 109.5 . .
H4B C4 H4C 109.5 . .
C2 C5 H5A 109.5 . .
C2 C5 H5B 109.5 . .
H5A C5 H5B 109.5 . .
C2 C5 H5C 109.5 . .
H5A C5 H5C 109.5 . .
H5B C5 H5C 109.5 . .
O3 C6 O4 122.5(6) . .
O3 C6 C7 119.0(4) . .
O4 C6 C7 118.3(5) . .
C6 C7 C10 108.5(5) . .
C6 C7 C9 106.1(4) . .
C10 C7 C9 110.5(4) . .
C6 C7 C8 112.3(4) . .
C10 C7 C8 109.0(4) . .
C9 C7 C8 110.5(4) . .
C7 C8 H8A 109.5 . .
C7 C8 H8B 109.5 . .
H8A C8 H8B 109.5 . .
C7 C8 H8C 109.5 . .
H8A C8 H8C 109.5 . .
H8B C8 H8C 109.5 . .
C7 C9 H9A 109.5 . .
C7 C9 H9B 109.5 . .
H9A C9 H9B 109.5 . .
C7 C9 H9C 109.5 . .
H9A C9 H9C 109.5 . .
H9B C9 H9C 109.5 . .
C7 C10 H10A 109.5 . .
C7 C10 H10B 109.5 . .
H10A C10 H10B 109.5 . .
C7 C10 H10C 109.5 . .
H10A C10 H10C 109.5 . .
H10B C10 H10C 109.5 . .
O6 C11 O5 122.6(6) . .
O6 C11 C12 117.0(5) . .
O5 C11 C12 120.3(6) . .
C15 C12 C14 113.1(6) . .
C15 C12 C13 108.4(6) . .
C14 C12 C13 111.4(6) . .
C15 C12 C11 111.5(5) . .
C14 C12 C11 105.9(6) . .
C13 C12 C11 106.3(5) . .
C12 C13 H13A 109.5 . .
C12 C13 H13B 109.5 . .
H13A C13 H13B 109.5 . .
C12 C13 H13C 109.5 . .
H13A C13 H13C 109.5 . .
H13B C13 H13C 109.5 . .
C12 C14 H14A 109.5 . .
C12 C14 H14B 109.5 . .
H14A C14 H14B 109.5 . .
C12 C14 H14C 109.5 . .
H14A C14 H14C 109.5 . .
H14B C14 H14C 109.5 . .
C12 C15 H15A 109.5 . .
C12 C15 H15B 109.5 . .
H15A C15 H15B 109.5 . .
C12 C15 H15C 109.5 . .
H15A C15 H15C 109.5 . .
H15B C15 H15C 109.5 . .
O7 C16 O8 124.9(6) . .
O7 C16 C17 121.4(6) . .
O8 C16 C17 113.5(5) . .
C18 C17 C19 110.3(5) . .
C18 C17 C20 108.6(6) . .
C19 C17 C20 110.4(6) . .
C18 C17 C16 106.0(6) . .
C19 C17 C16 113.1(5) . .
C20 C17 C16 108.2(5) . .
C17 C18 H18A 109.5 . .
C17 C18 H18B 109.5 . .
H18A C18 H18B 109.5 . .
C17 C18 H18C 109.5 . .
H18A C18 H18C 109.5 . .
H18B C18 H18C 109.5 . .
C17 C19 H19A 109.5 . .
C17 C19 H19B 109.5 . .
H19A C19 H19B 109.5 . .
C17 C19 H19C 109.5 . .
H19A C19 H19C 109.5 . .
H19B C19 H19C 109.5 . .
C17 C20 H20A 109.5 . .
C17 C20 H20B 109.5 . .
H20A C20 H20B 109.5 . .
C17 C20 H20C 109.5 . .
H20A C20 H20C 109.5 . .
H20B C20 H20C 109.5 . .
O10 C21 O9 125.7(7) . .
O10 C21 C22 117.2(8) . .
O9 C21 C22 115.1(6) . .
C25 C22 C23 109.4(6) . .
C25 C22 C24 110.8(6) . .
C23 C22 C24 108.0(6) . .
C25 C22 C21 110.7(6) . .
C23 C22 C21 118.0(6) . .
C24 C22 C21 99.4(6) . .
C22 C23 H23A 109.5 . .
C22 C23 H23B 109.5 . .
H23A C23 H23B 109.5 . .
C22 C23 H23C 109.5 . .
H23A C23 H23C 109.5 . .
H23B C23 H23C 109.5 . .
C22 C24 H24A 109.5 . .
C22 C24 H24B 109.5 . .
H24A C24 H24B 109.5 . .
C22 C24 H24C 109.5 . .
H24A C24 H24C 109.5 . .
H24B C24 H24C 109.5 . .
C22 C25 H25A 109.5 . .
C22 C25 H25B 109.5 . .
H25A C25 H25B 109.5 . .
C22 C25 H25C 109.5 . .
H25A C25 H25C 109.5 . .
H25B C25 H25C 109.5 . .
O11 C26 O12 121.8(7) . .
O11 C26 C27 118.6(7) . .
O12 C26 C27 118.6(5) . .
C26 C27 C28 110.3(5) . .
C26 C27 C29 107.9(5) . .
C28 C27 C29 111.3(6) . .
C26 C27 C30 109.3(6) . .
C28 C27 C30 107.1(6) . .
C29 C27 C30 110.9(5) . .
C27 C28 H28A 109.5 . .
C27 C28 H28B 109.5 . .
H28A C28 H28B 109.5 . .
C27 C28 H28C 109.5 . .
H28A C28 H28C 109.5 . .
H28B C28 H28C 109.5 . .
C27 C29 H29A 109.5 . .
C27 C29 H29B 109.5 . .
H29A C29 H29B 109.5 . .
C27 C29 H29C 109.5 . .
H29A C29 H29C 109.5 . .
H29B C29 H29C 109.5 . .
C27 C30 H30A 109.5 . .
C27 C30 H30B 109.5 . .
H30A C30 H30B 109.5 . .
C27 C30 H30C 109.5 . .
H30A C30 H30C 109.5 . .
H30B C30 H30C 109.5 . .
O14 C31 O13 123.9(6) . .
O14 C31 C32 124.3(6) . .
O13 C31 C32 107.7(5) . .
C34 C32 C33 112.0(5) . .
C34 C32 C35 113.8(5) . .
C33 C32 C35 108.9(5) . .
C34 C32 C31 100.4(4) . .
C33 C32 C31 114.4(5) . .
C35 C32 C31 107.1(5) . .
C32 C33 H33A 109.5 . .
C32 C33 H33B 109.5 . .
H33A C33 H33B 109.5 . .
C32 C33 H33C 109.5 . .
H33A C33 H33C 109.5 . .
H33B C33 H33C 109.5 . .
C32 C34 H34A 109.5 . .
C32 C34 H34B 109.5 . .
H34A C34 H34B 109.5 . .
C32 C34 H34C 109.5 . .
H34A C34 H34C 109.5 . .
H34B C34 H34C 109.5 . .
C32 C35 H35A 109.5 . .
C32 C35 H35B 109.5 . .
H35A C35 H35B 109.5 . .
C32 C35 H35C 109.5 . .
H35A C35 H35C 109.5 . .
H35B C35 H35C 109.5 . .
O15 C36 O16 121.4(7) . .
O15 C36 C37 120.0(5) . .
O16 C36 C37 118.4(6) . .
C40 C37 C36 113.9(5) . .
C40 C37 C38 108.1(6) . .
C36 C37 C38 111.5(6) . .
C40 C37 C39 112.1(7) . .
C36 C37 C39 104.8(5) . .
C38 C37 C39 106.3(5) . .
C37 C38 H38A 109.5 . .
C37 C38 H38B 109.5 . .
H38A C38 H38B 109.5 . .
C37 C38 H38C 109.5 . .
H38A C38 H38C 109.5 . .
H38B C38 H38C 109.5 . .
C37 C39 H39A 109.5 . .
C37 C39 H39B 109.5 . .
H39A C39 H39B 109.5 . .
C37 C39 H39C 109.5 . .
H39A C39 H39C 109.5 . .
H39B C39 H39C 109.5 . .
C37 C40 H40A 109.5 . .
C37 C40 H40B 109.5 . .
H40A C40 H40B 109.5 . .
C37 C40 H40C 109.5 . .
H40A C40 H40C 109.5 . .
H40B C40 H40C 109.5 . .
O18 C41 O17 128.6(9) . .
O18 C41 C42 121.2(7) . .
O17 C41 C42 109.0(7) . .
C45 C42 C44 114.6(6) . .
C45 C42 C43 107.8(6) . .
C44 C42 C43 111.2(7) . .
C45 C42 C41 106.8(6) . .
C44 C42 C41 112.1(6) . .
C43 C42 C41 103.6(6) . .
C42 C43 H43A 109.5 . .
C42 C43 H43B 109.5 . .
H43A C43 H43B 109.5 . .
C42 C43 H43C 109.5 . .
H43A C43 H43C 109.5 . .
H43B C43 H43C 109.5 . .
C42 C44 H44A 109.5 . .
C42 C44 H44B 109.5 . .
H44A C44 H44B 109.5 . .
C42 C44 H44C 109.5 . .
H44A C44 H44C 109.5 . .
H44B C44 H44C 109.5 . .
C42 C45 H45A 109.5 . .
C42 C45 H45B 109.5 . .
H45A C45 H45B 109.5 . .
C42 C45 H45C 109.5 . .
H45A C45 H45C 109.5 . .
H45B C45 H45C 109.5 . .
O20 C46 O19 122.5(6) . .
O20 C46 C47 119.8(5) . .
O19 C46 C47 117.4(6) . .
C46 C47 C50 110.3(5) . .
C46 C47 C49 105.4(6) . .
C50 C47 C49 110.3(5) . .
C46 C47 C48 111.7(5) . .
C50 C47 C48 111.9(6) . .
C49 C47 C48 107.0(5) . .
C47 C48 H48A 109.5 . .
C47 C48 H48B 109.5 . .
H48A C48 H48B 109.5 . .
C47 C48 H48C 109.5 . .
H48A C48 H48C 109.5 . .
H48B C48 H48C 109.5 . .
C47 C49 H49A 109.5 . .
C47 C49 H49B 109.5 . .
H49A C49 H49B 109.5 . .
C47 C49 H49C 109.5 . .
H49A C49 H49C 109.5 . .
H49B C49 H49C 109.5 . .
C47 C50 H50A 109.5 . .
C47 C50 H50B 109.5 . .
H50A C50 H50B 109.5 . .
C47 C50 H50C 109.5 . .
H50A C50 H50C 109.5 . .
H50B C50 H50C 109.5 . .
O22 C51 O21 122.5(7) . .
O22 C51 C52 112.2(7) . .
O21 C51 C52 117.7(8) . .
C53 C52 C54 109.4(6) . .
C53 C52 C55 106.0(6) . .
C54 C52 C55 107.6(7) . .
C53 C52 C51 102.2(7) . .
C54 C52 C51 113.5(6) . .
C55 C52 C51 117.6(6) . .
C52 C53 H53A 109.5 . .
C52 C53 H53B 109.5 . .
H53A C53 H53B 109.5 . .
C52 C53 H53C 109.5 . .
H53A C53 H53C 109.5 . .
H53B C53 H53C 109.5 . .
C52 C54 H54A 109.5 . .
C52 C54 H54B 109.5 . .
H54A C54 H54B 109.5 . .
C52 C54 H54C 109.5 . .
H54A C54 H54C 109.5 . .
H54B C54 H54C 109.5 . .
C52 C55 H55A 109.5 . .
C52 C55 H55B 109.5 . .
H55A C55 H55B 109.5 . .
C52 C55 H55C 109.5 . .
H55A C55 H55C 109.5 . .
H55B C55 H55C 109.5 . .
O24 C56 O23 125.8(7) . .
O24 C56 C57 119.1(7) . .
O23 C56 C57 115.1(6) . .
C56 C57 C60 109.7(6) . .
C56 C57 C58 111.6(6) . .
C60 C57 C58 109.3(5) . .
C56 C57 C59 107.3(6) . .
C60 C57 C59 112.3(6) . .
C58 C57 C59 106.7(6) . .
C57 C58 H58A 109.5 . .
C57 C58 H58B 109.5 . .
H58A C58 H58B 109.5 . .
C57 C58 H58C 109.5 . .
H58A C58 H58C 109.5 . .
H58B C58 H58C 109.5 . .
C57 C59 H59A 109.5 . .
C57 C59 H59B 109.5 . .
H59A C59 H59B 109.5 . .
C57 C59 H59C 109.5 . .
H59A C59 H59C 109.5 . .
H59B C59 H59C 109.5 . .
C57 C60 H60A 109.5 . .
C57 C60 H60B 109.5 . .
H60A C60 H60B 109.5 . .
C57 C60 H60C 109.5 . .
H60A C60 H60C 109.5 . .
H60B C60 H60C 109.5 . .
O25 C61 O26 130.5(8) . .
O25 C61 C62 119.2(8) . .
O26 C61 C62 107.0(8) . .
C63 C62 C65 108.9(6) . .
C63 C62 C64 110.7(7) . .
C65 C62 C64 113.7(7) . .
C63 C62 C61 112.5(6) . .
C65 C62 C61 102.5(6) . .
C64 C62 C61 108.3(6) . .
C62 C63 H63A 109.5 . .
C62 C63 H63B 109.5 . .
H63A C63 H63B 109.5 . .
C62 C63 H63C 109.5 . .
H63A C63 H63C 109.5 . .
H63B C63 H63C 109.5 . .
C62 C64 H64A 109.5 . .
C62 C64 H64B 109.5 . .
H64A C64 H64B 109.5 . .
C62 C64 H64C 109.5 . .
H64A C64 H64C 109.5 . .
H64B C64 H64C 109.5 . .
C62 C65 H65A 109.5 . .
C62 C65 H65B 109.5 . .
H65A C65 H65B 109.5 . .
C62 C65 H65C 109.5 . .
H65A C65 H65C 109.5 . .
H65B C65 H65C 109.5 . .
O29 C66 O30 125.7(6) . .
O29 C66 C67 125.5(5) . .
O30 C66 C67 108.7(6) . .
C70 C67 C69 110.4(5) . .
C70 C67 C68 110.1(6) . .
C69 C67 C68 109.6(5) . .
C70 C67 C66 114.6(5) . .
C69 C67 C66 105.0(5) . .
C68 C67 C66 107.0(5) . .
C67 C68 H68A 109.5 . .
C67 C68 H68B 109.5 . .
H68A C68 H68B 109.5 . .
C67 C68 H68C 109.5 . .
H68A C68 H68C 109.5 . .
H68B C68 H68C 109.5 . .
C67 C69 H69A 109.5 . .
C67 C69 H69B 109.5 . .
H69A C69 H69B 109.5 . .
C67 C69 H69C 109.5 . .
H69A C69 H69C 109.5 . .
H69B C69 H69C 109.5 . .
C67 C70 H70A 109.5 . .
C67 C70 H70B 109.5 . .
H70A C70 H70B 109.5 . .
C67 C70 H70C 109.5 . .
H70A C70 H70C 109.5 . .
H70B C70 H70C 109.5 . .
O28 C71 O27 130.7(7) . .
O28 C71 C72 115.1(7) . .
O27 C71 C72 114.2(6) . .
C77 C72 C73 118.7(8) . .
C77 C72 C71 118.7(6) . .
C73 C72 C71 122.6(8) . .
C74 C73 C72 120.3(9) . .
C74 C73 H73 119.8 . .
C72 C73 H73 119.8 . .
C73 C74 N75 121.9(8) . .
C73 C74 H74 119 . .
N75 C74 H74 119 . .
C74 N75 C76 118.7(7) . .
C74 N75 Cu1 122.0(5) . .
C76 N75 Cu1 118.7(6) . .
N75 C76 C77 119.8(8) . .
N75 C76 H76 120.1 . .
C77 C76 H76 120.1 . .
C72 C77 C76 120.3(7) . .
C72 C77 H77 119.8 . .
C76 C77 H77 119.8 . .
O31 C78 O32 125.5(6) . .
O31 C78 C79 118.6(6) . .
O32 C78 C79 115.8(5) . .
C80 C79 C84 116.9(6) . .
C80 C79 C78 121.6(6) . .
C84 C79 C78 121.5(5) . .
C79 C80 C81 119.2(7) . .
C79 C80 H80 120.4 . .
C81 C80 H80 120.4 . .
N82 C81 C80 123.8(5) . .
N82 C81 H81 118.1 . .
C80 C81 H81 118.1 . .
C81 N82 C83 119.0(6) . .
C81 N82 Cu2 119.3(4) . .
C83 N82 Cu2 121.7(5) . .
N82 C83 C84 120.3(7) . .
N82 C83 H83 119.9 . .
C84 C83 H83 119.9 . .
C79 C84 C83 120.7(5) . .
C79 C84 H84 119.7 . .
C83 C84 H84 119.7 . .
O2A Cu1 O1A 167.4(3) 3_665 .
O2A Cu1 O3A 86.0(4) 3_665 .
O1A Cu1 O3A 85.1(4) . .
O2A Cu1 O4A 95.3(4) 3_665 3_665
O1A Cu1 O4A 91.7(3) . 3_665
O3A Cu1 O4A 168.8(3) . 3_665
O2A Cu1 N75 94.5(3) 3_665 .
O1A Cu1 N75 95.4(3) . .
O3A Cu1 N75 96.1(3) . .
O4A Cu1 N75 94.9(3) 3_665 .
O2A Cu1 Cu1 83.9(3) 3_665 3_665
O1A Cu1 Cu1 86.4(3) . 3_665
O3A Cu1 Cu1 85.0(2) . 3_665
O4A Cu1 Cu1 84.2(2) 3_665 3_665
N75 Cu1 Cu1 177.98(19) . 3_665
O8A Cu2 O6A 90.5(2) 3_656 3_656
O8A Cu2 O5A 89.9(2) 3_656 .
O6A Cu2 O5A 168.28(19) 3_656 .
O8A Cu2 O7A 168.7(2) 3_656 .
O6A Cu2 O7A 87.9(2) 3_656 .
O5A Cu2 O7A 89.5(2) . .
O8A Cu2 N82 93.29(19) 3_656 .
O6A Cu2 N82 96.61(19) 3_656 .
O5A Cu2 N82 95.07(18) . .
O7A Cu2 N82 97.98(18) . .
O8A Cu2 Cu2 82.77(15) 3_656 3_656
O6A Cu2 Cu2 84.62(14) 3_656 3_656
O5A Cu2 Cu2 83.80(13) . 3_656
O7A Cu2 Cu2 85.96(13) . 3_656
N82 Cu2 Cu2 175.90(14) . 3_656
C1A O1A Cu1 119.4(8) . .
C1A O2A Cu1 124.4(7) . 3_665
C6A O3A Cu1 121.4(9) . .
C6A O4A Cu1 121.7(7) . 3_665
C11A O5A Cu2 125.6(5) . .
C11A O6A Cu2 123.3(4) . 3_656
C16A O7A Cu2 120.7(4) . .
C16A O8A Cu2 125.9(5) . 3_656
O2A C1A O1A 124.4(10) . .
O2A C1A C2A 111.5(9) . .
O1A C1A C2A 121.4(10) . .
C3A C2A C4A 111.3(6) . .
C3A C2A C5A 110.6(6) . .
C4A C2A C5A 107.1(6) . .
C3A C2A C1A 106.0(7) . .
C4A C2A C1A 117.5(7) . .
C5A C2A C1A 104.0(6) . .
C2A C3A H3A1 109.5 . .
C2A C3A H3A2 109.5 . .
H3A1 C3A H3A2 109.5 . .
C2A C3A H3A3 109.5 . .
H3A1 C3A H3A3 109.5 . .
H3A2 C3A H3A3 109.5 . .
C2A C4A H4A1 109.5 . .
C2A C4A H4A2 109.5 . .
H4A1 C4A H4A2 109.5 . .
C2A C4A H4A3 109.5 . .
H4A1 C4A H4A3 109.5 . .
H4A2 C4A H4A3 109.5 . .
C2A C5A H5A1 109.5 . .
C2A C5A H5A2 109.5 . .
H5A1 C5A H5A2 109.5 . .
C2A C5A H5A3 109.5 . .
H5A1 C5A H5A3 109.5 . .
H5A2 C5A H5A3 109.5 . .
O4A C6A O3A 127.5(13) . .
O4A C6A C7A 115.8(10) . .
O3A C6A C7A 116.5(12) . .
C10A C7A C9A 109.9(8) . .
C10A C7A C8A 111.7(7) . .
C9A C7A C8A 108.0(8) . .
C10A C7A C6A 117.6(9) . .
C9A C7A C6A 109.9(8) . .
C8A C7A C6A 98.9(8) . .
C7A C8A H8A1 109.5 . .
C7A C8A H8A2 109.5 . .
H8A1 C8A H8A2 109.5 . .
C7A C8A H8A3 109.5 . .
H8A1 C8A H8A3 109.5 . .
H8A2 C8A H8A3 109.5 . .
C7A C9A H9A1 109.5 . .
C7A C9A H9A2 109.5 . .
H9A1 C9A H9A2 109.5 . .
C7A C9A H9A3 109.5 . .
H9A1 C9A H9A3 109.5 . .
H9A2 C9A H9A3 109.5 . .
C7A C10A H10D 109.5 . .
C7A C10A H10E 109.5 . .
H10D C10A H10E 109.5 . .
C7A C10A H10F 109.5 . .
H10D C10A H10F 109.5 . .
H10E C10A H10F 109.5 . .
O5A C11A O6A 122.6(7) . .
O5A C11A C12A 122.8(7) . .
O6A C11A C12A 114.3(5) . .
C15A C12A C13A 112.7(6) . .
C15A C12A C14A 107.5(6) . .
C13A C12A C14A 105.7(7) . .
C15A C12A C11A 113.9(6) . .
C13A C12A C11A 109.5(6) . .
C14A C12A C11A 107.1(5) . .
C12A C13A H13D 109.5 . .
C12A C13A H13E 109.5 . .
H13D C13A H13E 109.5 . .
C12A C13A H13F 109.5 . .
H13D C13A H13F 109.5 . .
H13E C13A H13F 109.5 . .
C12A C14A H14D 109.5 . .
C12A C14A H14E 109.5 . .
H14D C14A H14E 109.5 . .
C12A C14A H14F 109.5 . .
H14D C14A H14F 109.5 . .
H14E C14A H14F 109.5 . .
C12A C15A H15D 109.5 . .
C12A C15A H15E 109.5 . .
H15D C15A H15E 109.5 . .
C12A C15A H15F 109.5 . .
H15D C15A H15F 109.5 . .
H15E C15A H15F 109.5 . .
O7A C16A O8A 124.4(7) . .
O7A C16A C17A 118.0(5) . .
O8A C16A C17A 117.1(6) . .
C16A C17A C20A 110.4(5) . .
C16A C17A C18A 110.9(6) . .
C20A C17A C18A 110.2(5) . .
C16A C17A C19A 107.5(6) . .
C20A C17A C19A 110.5(7) . .
C18A C17A C19A 107.3(5) . .
C17A C18A H18D 109.5 . .
C17A C18A H18E 109.5 . .
H18D C18A H18E 109.5 . .
C17A C18A H18F 109.5 . .
H18D C18A H18F 109.5 . .
H18E C18A H18F 109.5 . .
C17A C19A H19D 109.5 . .
C17A C19A H19E 109.5 . .
H19D C19A H19E 109.5 . .
C17A C19A H19F 109.5 . .
H19D C19A H19F 109.5 . .
H19E C19A H19F 109.5 . .
C17A C20A H20D 109.5 . .
C17A C20A H20E 109.5 . .
H20D C20A H20E 109.5 . .
C17A C20A H20F 109.5 . .
H20D C20A H20F 109.5 . .
H20E C20A H20F 109.5 . .
C2B C1B H1B1 109.5 . .
C2B C1B H1B2 109.5 . .
H1B1 C1B H1B2 109.5 . .
C2B C1B H1B3 109.5 . .
H1B1 C1B H1B3 109.5 . .
H1B2 C1B H1B3 109.5 . .
C1B C2B C3B 118.4(6) . .
C1B C2B H2B1 107.7 . .
C3B C2B H2B1 107.7 . .
C1B C2B H2B2 107.7 . .
C3B C2B H2B2 107.7 . .
H2B1 C2B H2B2 107.1 . .
C2B C3B N4B 117.4(5) . .
C2B C3B H3B1 107.9 . .
N4B C3B H3B1 107.9 . .
C2B C3B H3B2 107.9 . .
N4B C3B H3B2 107.9 . .
H3B1 C3B H3B2 107.2 . .
C5B N4B C3B 116.6(5) . .
C6B C5B N4B 115.1(5) . .
C6B C5B H5B1 108.5 . .
N4B C5B H5B1 108.5 . .
C6B C5B H5B2 108.5 . .
N4B C5B H5B2 108.5 . .
H5B1 C5B H5B2 107.5 . .
C5B C6B C7B 119.0(6) . .
C5B C6B H6B1 107.6 . .
C7B C6B H6B1 107.6 . .
C5B C6B H6B2 107.6 . .
C7B C6B H6B2 107.6 . .
H6B1 C6B H6B2 107 . .
C6B C7B H7B1 109.5 . .
C6B C7B H7B2 109.5 . .
H7B1 C7B H7B2 109.5 . .
C6B C7B H7B3 109.5 . .
H7B1 C7B H7B3 109.5 . .
H7B2 C7B H7B3 109.5 . .

loop_
_geom_bond_atom_site_label_1
_geom_bond_atom_site_label_2
_geom_bond_distance
_geom_bond_site_symmetry_2
Cr1 F8 1.880(3) .
Cr1 O30 1.916(4) .
Cr1 O32 1.947(4) .
Cr1 F1 1.955(3) .
Cr1 O1 1.982(4) .
Cr1 O3 1.991(4) .
Cr2 F1 1.896(3) .
Cr2 O7 1.914(5) .
Cr2 F2 1.919(3) .
Cr2 O2 1.940(4) .
Cr2 O4 1.949(4) .
Cr2 O5 1.952(4) .
Cr3 F3 1.900(3) .
Cr3 F2 1.911(3) .
Cr3 O9 1.940(4) .
Cr3 O6 1.947(5) .
Cr3 O11 1.956(4) .
Cr3 O8 1.966(5) .
Cr4 F4 1.904(3) .
Cr4 O12 1.904(6) .
Cr4 F3 1.901(3) .
Cr4 O15 1.948(5) .
Cr4 O10 1.956(5) .
Cr4 O13 1.970(4) .
Cr5 O17 1.913(6) .
Cr5 F4 1.921(4) .
Cr5 O16 1.936(5) .
Cr5 O19 1.937(5) .
Cr5 F5 1.949(3) .
Cr5 O14 1.976(5) .
Cr6 O21 1.876(6) .
Cr6 F5 1.902(3) .
Cr6 O23 1.916(5) .
Cr6 O18 1.935(6) .
Cr6 F6 1.936(4) .
Cr6 O20 1.955(5) .
Cr7 F7 1.855(3) .
Cr7 O25 1.918(6) .
Cr7 O22 1.935(5) .
Cr7 O27 1.947(5) .
Cr7 F6 1.950(4) .
Cr7 O24 1.981(5) .
Ni1 O26 1.963(5) .
Ni1 O29 1.982(5) .
Ni1 O28 2.014(4) .
Ni1 O31 2.029(4) .
Ni1 F7 2.046(4) .
Ni1 F8 2.054(3) .
O1 C1 1.198(6) .
O2 C1 1.224(6) .
O3 C6 1.222(7) .
O4 C6 1.266(6) .
O5 C11 1.259(7) .
O6 C11 1.202(8) .
O7 C16 1.211(8) .
O8 C16 1.284(8) .
O9 C21 1.223(10) .
O10 C21 1.194(9) .
O11 C26 1.210(7) .
O12 C26 1.304(10) .
O13 C31 1.319(8) .
O14 C31 1.165(9) .
O15 C36 1.191(9) .
O16 C36 1.235(7) .
O17 C41 1.373(10) .
O18 C41 1.119(10) .
O19 C46 1.260(8) .
O20 C46 1.244(8) .
O21 C51 1.309(11) .
O22 C51 1.292(12) .
O23 C56 1.267(9) .
O24 C56 1.242(9) .
O25 C61 1.210(12) .
O26 C61 1.254(10) .
O27 C71 1.294(9) .
O28 C71 1.204(8) .
O29 C66 1.203(9) .
O30 C66 1.333(7) .
O31 C78 1.234(6) .
O32 C78 1.262(8) .
C1 C2 1.541(7) .
C2 C4 1.496(7) .
C2 C5 1.517(6) .
C2 C3 1.517(6) .
C3 H3A 0.98 .
C3 H3B 0.98 .
C3 H3C 0.98 .
C4 H4A 0.98 .
C4 H4B 0.98 .
C4 H4C 0.98 .
C5 H5A 0.98 .
C5 H5B 0.98 .
C5 H5C 0.98 .
C6 C7 1.474(8) .
C7 C10 1.512(6) .
C7 C9 1.518(7) .
C7 C8 1.523(6) .
C8 H8A 0.98 .
C8 H8B 0.98 .
C8 H8C 0.98 .
C9 H9A 0.98 .
C9 H9B 0.98 .
C9 H9C 0.98 .
C10 H10A 0.98 .
C10 H10B 0.98 .
C10 H10C 0.98 .
C11 C12 1.507(9) .
C12 C15 1.486(8) .
C12 C14 1.495(6) .
C12 C13 1.504(7) .
C13 H13A 0.98 .
C13 H13B 0.98 .
C13 H13C 0.98 .
C14 H14A 0.98 .
C14 H14B 0.98 .
C14 H14C 0.98 .
C15 H15A 0.98 .
C15 H15B 0.98 .
C15 H15C 0.98 .
C16 C17 1.519(9) .
C17 C18 1.511(7) .
C17 C19 1.515(8) .
C17 C20 1.516(7) .
C18 H18A 0.98 .
C18 H18B 0.98 .
C18 H18C 0.98 .
C19 H19A 0.98 .
C19 H19B 0.98 .
C19 H19C 0.98 .
C20 H20A 0.98 .
C20 H20B 0.98 .
C20 H20C 0.98 .
C21 C22 1.523(9) .
C22 C25 1.502(9) .
C22 C23 1.509(8) .
C22 C24 1.517(9) .
C23 H23A 0.98 .
C23 H23B 0.98 .
C23 H23C 0.98 .
C24 H24A 0.98 .
C24 H24B 0.98 .
C24 H24C 0.98 .
C25 H25A 0.98 .
C25 H25B 0.98 .
C25 H25C 0.98 .
C26 C27 1.479(9) .
C27 C28 1.495(8) .
C27 C29 1.499(7) .
C27 C30 1.509(7) .
C28 H28A 0.98 .
C28 H28B 0.98 .
C28 H28C 0.98 .
C29 H29A 0.98 .
C29 H29B 0.98 .
C29 H29C 0.98 .
C30 H30A 0.98 .
C30 H30B 0.98 .
C30 H30C 0.98 .
C31 C32 1.567(8) .
C32 C34 1.489(6) .
C32 C33 1.509(6) .
C32 C35 1.508(7) .
C33 H33A 0.98 .
C33 H33B 0.98 .
C33 H33C 0.98 .
C34 H34A 0.98 .
C34 H34B 0.98 .
C34 H34C 0.98 .
C35 H35A 0.98 .
C35 H35B 0.98 .
C35 H35C 0.98 .
C36 C37 1.508(10) .
C37 C40 1.487(7) .
C37 C38 1.508(7) .
C37 C39 1.510(7) .
C38 H38A 0.98 .
C38 H38B 0.98 .
C38 H38C 0.98 .
C39 H39A 0.98 .
C39 H39B 0.98 .
C39 H39C 0.98 .
C40 H40A 0.98 .
C40 H40B 0.98 .
C40 H40C 0.98 .
C41 C42 1.607(11) .
C42 C45 1.491(7) .
C42 C44 1.500(8) .
C42 C43 1.507(8) .
C43 H43A 0.98 .
C43 H43B 0.98 .
C43 H43C 0.98 .
C44 H44A 0.98 .
C44 H44B 0.98 .
C44 H44C 0.98 .
C45 H45A 0.98 .
C45 H45B 0.98 .
C45 H45C 0.98 .
C46 C47 1.493(9) .
C47 C50 1.498(7) .
C47 C49 1.512(7) .
C47 C48 1.529(7) .
C48 H48A 0.98 .
C48 H48B 0.98 .
C48 H48C 0.98 .
C49 H49A 0.98 .
C49 H49B 0.98 .
C49 H49C 0.98 .
C50 H50A 0.98 .
C50 H50B 0.98 .
C50 H50C 0.98 .
C51 C52 1.571(10) .
C52 C53 1.507(9) .
C52 C54 1.513(9) .
C52 C55 1.523(8) .
C53 H53A 0.98 .
C53 H53B 0.98 .
C53 H53C 0.98 .
C54 H54A 0.98 .
C54 H54B 0.98 .
C54 H54C 0.98 .
C55 H55A 0.98 .
C55 H55B 0.98 .
C55 H55C 0.98 .
C56 C57 1.483(10) .
C57 C60 1.506(7) .
C57 C58 1.510(7) .
C57 C59 1.517(7) .
C58 H58A 0.98 .
C58 H58B 0.98 .
C58 H58C 0.98 .
C59 H59A 0.98 .
C59 H59B 0.98 .
C59 H59C 0.98 .
C60 H60A 0.98 .
C60 H60B 0.98 .
C60 H60C 0.98 .
C61 C62 1.691(12) .
C62 C63 1.500(8) .
C62 C65 1.503(8) .
C62 C64 1.509(8) .
C63 H63A 0.98 .
C63 H63B 0.98 .
C63 H63C 0.98 .
C64 H64A 0.98 .
C64 H64B 0.98 .
C64 H64C 0.98 .
C65 H65A 0.98 .
C65 H65B 0.98 .
C65 H65C 0.98 .
C66 C67 1.531(9) .
C67 C70 1.500(7) .
C67 C69 1.503(7) .
C67 C68 1.526(8) .
C68 H68A 0.98 .
C68 H68B 0.98 .
C68 H68C 0.98 .
C69 H69A 0.98 .
C69 H69B 0.98 .
C69 H69C 0.98 .
C70 H70A 0.98 .
C70 H70B 0.98 .
C70 H70C 0.98 .
C71 C72 1.564(10) .
C72 C77 1.332(11) .
C72 C73 1.358(10) .
C73 C74 1.340(12) .
C73 H73 0.95 .
C74 N75 1.336(12) .
C74 H74 0.95 .
N75 C76 1.340(9) .
N75 Cu1 2.184(7) .
C76 C77 1.396(10) .
C76 H76 0.95 .
C77 H77 0.95 .
C78 C79 1.446(8) .
C79 C80 1.309(7) .
C79 C84 1.389(9) .
C80 C81 1.424(9) .
C80 H80 0.95 .
C81 N82 1.260(8) .
C81 H81 0.95 .
N82 C83 1.319(7) .
N82 Cu2 2.160(5) .
C83 C84 1.391(9) .
C83 H83 0.95 .
C84 H84 0.95 .
Cu1 O2A 1.800(7) 3_665
Cu1 O1A 1.834(7) .
Cu1 O3A 1.949(8) .
Cu1 O4A 1.964(8) 3_665
Cu1 Cu1 2.603(2) 3_665
Cu2 O8A 1.930(5) 3_656
Cu2 O6A 1.942(5) 3_656
Cu2 O5A 1.942(4) .
Cu2 O7A 1.967(5) .
Cu2 Cu2 2.5811(16) 3_656
O1A C1A 1.326(14) .
O2A C1A 1.285(16) .
O2A Cu1 1.800(7) 3_665
O3A C6A 1.250(14) .
O4A C6A 1.239(17) .
O4A Cu1 1.964(8) 3_665
O5A C11A 1.223(7) .
O6A C11A 1.275(9) .
O6A Cu2 1.942(5) 3_656
O7A C16A 1.234(9) .
O8A C16A 1.254(8) .
O8A Cu2 1.930(5) 3_656
C1A C2A 1.657(12) .
C2A C3A 1.511(8) .
C2A C4A 1.519(9) .
C2A C5A 1.521(8) .
C3A H3A1 0.98 .
C3A H3A2 0.98 .
C3A H3A3 0.98 .
C4A H4A1 0.98 .
C4A H4A2 0.98 .
C4A H4A3 0.98 .
C5A H5A1 0.98 .
C5A H5A2 0.98 .
C5A H5A3 0.98 .
C6A C7A 1.562(16) .
C7A C10A 1.498(9) .
C7A C9A 1.515(9) .
C7A C8A 1.517(8) .
C8A H8A1 0.98 .
C8A H8A2 0.98 .
C8A H8A3 0.98 .
C9A H9A1 0.98 .
C9A H9A2 0.98 .
C9A H9A3 0.98 .
C10A H10D 0.98 .
C10A H10E 0.98 .
C10A H10F 0.98 .
C11A C12A 1.548(9) .
C12A C15A 1.499(7) .
C12A C13A 1.502(8) .
C12A C14A 1.520(8) .
C13A H13D 0.98 .
C13A H13E 0.98 .
C13A H13F 0.98 .
C14A H14D 0.98 .
C14A H14E 0.98 .
C14A H14F 0.98 .
C15A H15D 0.98 .
C15A H15E 0.98 .
C15A H15F 0.98 .
C16A C17A 1.501(9) .
C17A C20A 1.500(7) .
C17A C18A 1.504(7) .
C17A C19A 1.528(8) .
C18A H18D 0.98 .
C18A H18E 0.98 .
C18A H18F 0.98 .
C19A H19D 0.98 .
C19A H19E 0.98 .
C19A H19F 0.98 .
C20A H20D 0.98 .
C20A H20E 0.98 .
C20A H20F 0.98 .
C1B C2B 1.430(9) .
C1B H1B1 0.98 .
C1B H1B2 0.98 .
C1B H1B3 0.98 .
C2B C3B 1.463(11) .
C2B H2B1 0.99 .
C2B H2B2 0.99 .
C3B N4B 1.472(7) .
C3B H3B1 0.99 .
C3B H3B2 0.99 .
N4B C5B 1.468(8) .
C5B C6B 1.434(8) .
C5B H5B1 0.99 .
C5B H5B2 0.99 .
C6B C7B 1.457(11) .
C6B H6B1 0.99 .
C6B H6B2 0.99 .
C7B H7B1 0.98 .
C7B H7B2 0.98 .
C7B H7B3 0.98 .
